data_4327170
loop_
_publ_author_name
'Arpita Saha'
'Khalil A. Abboud'
'George Christou'

_publ_section_title
;
 New Mixed-Valent Mn Clusters from the Use of
 N,N,N',N'-Tetrakis(2-hydroxyethyl)ethylenediamine (edteH4): Mn3, Mn4,
 Mn6, and Mn10
;
_journal_name_full 'Inorganic Chemistry'
_journal_page_first 12774
_journal_page_last 12784
_journal_paper_doi 10.1021/ic201916d
_journal_volume 50
_journal_year 2011
_chemical_formula_sum 'C58 H117.5 Mn10 N27.5 O25.5'
_chemical_formula_weight 2157.70
_chemical_name_systematic
; 
 ? 
;
_space_group_IT_number 2
_symmetry_cell_setting triclinic
_symmetry_space_group_name_Hall '-P 1'
_symmetry_space_group_name_H-M 'P -1'
_atom_sites_solution_hydrogens geom
_atom_sites_solution_primary direct
_atom_sites_solution_secondary difmap
_audit_creation_method SHELXL-97
_audit_update_record
;
2010-05-26 # Formatted by publCIF
;
_cell_angle_alpha 82.451(4)
_cell_angle_beta 82.488(7)
_cell_angle_gamma 66.784(7)
_cell_formula_units_Z 2
_cell_length_a 13.058(3)
_cell_length_b 16.551(3)
_cell_length_c 22.339(5)
_cell_measurement_reflns_used 323
_cell_measurement_temperature 100(2)
_cell_measurement_theta_max 28.0
_cell_measurement_theta_min 2.0
_cell_volume 4382.0(16)
_computing_cell_refinement 'Bruker APEX2'
_computing_data_collection 'Bruker APEX2 (Bruker, 2008)'
_computing_data_reduction 'Bruker SAINT (Bruker, 2008)'
_computing_molecular_graphics 'Bruker SHELXTL'
_computing_publication_material 'Bruker SHELXTL'
_computing_structure_refinement 'Bruker SHELXTL'
_computing_structure_solution 'Bruker SHELXTL (Bruker, 2008)'
_diffrn_ambient_temperature 100(2)
_diffrn_measured_fraction_theta_full 0.998
_diffrn_measured_fraction_theta_max 0.998
_diffrn_measurement_device_type 'Bruker APEX-II CCD'
_diffrn_measurement_method '\w & \f scans'
_diffrn_radiation_monochromator graphite
_diffrn_radiation_source 'fine-focus sealed tube'
_diffrn_radiation_type MoK\a
_diffrn_radiation_wavelength 0.71073
_diffrn_reflns_av_R_equivalents 0.0382
_diffrn_reflns_av_sigmaI/netI 0.0472
_diffrn_reflns_limit_h_max 16
_diffrn_reflns_limit_h_min -16
_diffrn_reflns_limit_k_max 21
_diffrn_reflns_limit_k_min -21
_diffrn_reflns_limit_l_max 29
_diffrn_reflns_limit_l_min -28
_diffrn_reflns_number 59631
_diffrn_reflns_theta_full 27.50
_diffrn_reflns_theta_max 27.50
_diffrn_reflns_theta_min 0.92
_exptl_absorpt_coefficient_mu 1.474
_exptl_absorpt_correction_T_max 0.9259
_exptl_absorpt_correction_T_min 0.7451
_exptl_absorpt_correction_type numerical
_exptl_absorpt_process_details 'based on measured indexed crystal faces, Bruker SHELXTL  v6.12 (Bruker 2007)'
_exptl_crystal_colour brown
_exptl_crystal_density_diffrn 1.635
_exptl_crystal_description plates
_exptl_crystal_F_000 2224
_exptl_crystal_size_max 0.21
_exptl_crystal_size_mid 0.10
_exptl_crystal_size_min 0.05
_refine_diff_density_max 0.849
_refine_diff_density_min -0.872
_refine_diff_density_rms 0.086
_refine_ls_extinction_method none
_refine_ls_goodness_of_fit_ref 1.017
_refine_ls_hydrogen_treatment constr
_refine_ls_matrix_type full
_refine_ls_number_parameters 1086
_refine_ls_number_reflns 20088
_refine_ls_number_restraints 9
_refine_ls_restrained_S_all 1.017
_refine_ls_R_factor_all 0.0658
_refine_ls_R_factor_gt 0.0403
_refine_ls_shift/su_max 0.001
_refine_ls_shift/su_mean 0.000
_refine_ls_structure_factor_coef Fsqd
_refine_ls_weighting_details 'calc w=1/[\s^2^(Fo^2^)+(0.0372P)^2^+5.6669P] where P=(Fo^2^+2Fc^2^)/3'
_refine_ls_weighting_scheme calc
_refine_ls_wR_factor_gt 0.0896
_refine_ls_wR_factor_ref 0.1021
_reflns_number_gt 14604
_reflns_number_total 20088
_reflns_threshold_expression I>2\s(I)
_cod_data_source_file ic201916d_si_002_5.cif
_cod_data_source_block saha75
_cod_original_cell_volume 4382.3(16)
_cod_original_formula_sum 'C58 H117.50 Mn10 N27.50 O25.50'
_cod_database_code 4327170

loop_
_symmetry_equiv_pos_as_xyz
'x, y, z'
'-x, -y, -z'

loop_
_atom_site_label
_atom_site_type_symbol
_atom_site_fract_x
_atom_site_fract_y
_atom_site_fract_z
_atom_site_U_iso_or_equiv
_atom_site_adp_type
_atom_site_occupancy
_atom_site_symmetry_multiplicity
_atom_site_calc_flag
_atom_site_refinement_flags
_atom_site_disorder_assembly
_atom_site_disorder_group
Mn1 Mn -0.60283(3) -0.07032(3) 0.93164(2) 0.01484(10) Uani 1 1 d . . .
Mn2 Mn -0.44946(4) -0.27602(3) 0.97429(2) 0.01598(10) Uani 1 1 d . A .
Mn3 Mn -0.34700(4) -0.17397(3) 0.87627(2) 0.01681(10) Uani 1 1 d . . .
Mn4 Mn -0.37831(3) -0.05007(3) 0.96180(2) 0.01470(9) Uani 1 1 d . . .
Mn5 Mn -0.50238(4) -0.25103(3) 0.84417(2) 0.01747(10) Uani 1 1 d . A .
O1 O -0.59205(16) -0.20939(12) 0.93729(9) 0.0167(4) Uani 1 1 d . . .
O2 O -0.51837(17) -0.12766(12) 0.83871(9) 0.0179(4) Uani 1 1 d . A .
O3 O -0.65277(16) -0.04893(12) 1.02757(9) 0.0170(4) Uani 1 1 d . . .
O4 O -0.46318(18) -0.39848(13) 0.95763(10) 0.0226(5) Uani 1 1 d . . .
O5 O -0.49163(17) -0.37288(13) 0.8582(1) 0.0213(5) Uani 1 1 d . . .
O6 O -0.38283(18) -0.26807(13) 0.76453(10) 0.0241(5) Uani 1 1 d . . .
O7 O -0.28432(18) -0.19490(14) 0.79157(10) 0.0232(5) Uani 1 1 d . A .
O8 O -0.17997(17) -0.23155(14) 0.90326(10) 0.0240(5) Uani 1 1 d . A .
O9 O -0.20692(17) -0.14430(14) 0.9777(1) 0.0224(5) Uani 1 1 d . . .
O10 O -0.56333(16) 0.04292(12) 0.95301(9) 0.0162(4) Uani 1 1 d . . .
O11 O -0.42585(16) -0.14107(12) 0.95121(9) 0.0158(4) Uani 1 1 d . A .
O12 O -0.38222(16) -0.27659(12) 0.89237(9) 0.0179(4) Uani 1 1 d . A .
O13 O -0.34475(17) -0.05355(14) 0.87232(10) 0.0212(5) Uiso 0.755(9) 1 d P A 1
H13 H -0.3325 -0.0136 0.8404 0.025 Uiso 0.755(9) 1 calc PR A 1
N15 N -0.34475(17) -0.05355(14) 0.87232(10) 0.0212(5) Uiso 0.245(9) 1 d P A 2
N16 N -0.2872(13) -0.0254(10) 0.8274(8) 0.056(5) Uiso 0.245(9) 1 d P A 2
N17 N -0.248(2) 0.0045(17) 0.7800(14) 0.121(10) Uiso 0.245(9) 1 d P A 2
N1 N -0.6770(2) 0.03993(15) 0.85680(11) 0.0179(5) Uani 1 1 d . . .
N2 N -0.7918(2) -0.05336(16) 0.94390(13) 0.0218(6) Uani 1 1 d . . .
N3 N -0.3045(2) -0.33758(17) 1.00974(12) 0.0234(6) Uani 1 1 d . . .
N4 N -0.2312(2) -0.39810(18) 0.98554(13) 0.0275(6) Uani 1 1 d . A .
N5 N -0.1580(3) -0.4572(2) 0.96620(17) 0.0457(9) Uani 1 1 d . . .
N6 N -0.5321(2) -0.26840(16) 1.05527(12) 0.0200(5) Uani 1 1 d . . .
N7 N -0.4953(2) -0.29134(16) 1.10373(12) 0.0214(6) Uani 1 1 d . A .
N8 N -0.4677(3) -0.3109(2) 1.15238(14) 0.0360(7) Uani 1 1 d . . .
N9 N -0.6330(2) -0.21992(17) 0.79663(13) 0.0274(6) Uani 1 1 d . . .
N10 N -0.6590(3) -0.2712(2) 0.77784(17) 0.0481(9) Uani 1 1 d . A .
N11 N -0.6869(6) -0.3181(3) 0.7575(3) 0.143(3) Uani 1 1 d . . .
C1 C -0.6965(2) -0.21859(19) 0.95490(15) 0.0212(6) Uani 1 1 d . A .
H1A H -0.7099 -0.2230 0.9996 0.025 Uiso 1 1 calc R . .
H1B H -0.6948 -0.2731 0.9403 0.025 Uiso 1 1 calc R . .
C2 C -0.7901(2) -0.13817(19) 0.92754(15) 0.0220(7) Uani 1 1 d . A .
H2A H -0.7805 -0.1385 0.8829 0.026 Uiso 1 1 calc R . .
H2B H -0.8630 -0.1425 0.9418 0.026 Uiso 1 1 calc R . .
C3 C -0.5504(3) -0.06827(19) 0.78566(14) 0.0244(7) Uani 1 1 d . . .
H3A H -0.6056 -0.0811 0.7662 0.029 Uiso 0.778(5) 1 calc PR A 1
H3B H -0.4842 -0.0764 0.7563 0.029 Uiso 0.778(5) 1 calc PR A 1
H3C H -0.4922 -0.0440 0.7721 0.029 Uiso 0.222(5) 1 d PR A 2
H3D H -0.5544 -0.1015 0.7528 0.029 Uiso 0.222(5) 1 d PR A 2
C4 C -0.6018(3) 0.0272(3) 0.80302(19) 0.0236(10) Uiso 0.778(5) 1 d P A 1
H4A H -0.5406 0.0457 0.8089 0.028 Uiso 0.778(5) 1 calc PR A 1
H4B H -0.6424 0.0659 0.7690 0.028 Uiso 0.778(5) 1 calc PR A 1
C4B C -0.6504(9) -0.0013(7) 0.7947(5) 0.010(3) Uiso 0.222(5) 1 d P A 2
H4B1 H -0.7096 -0.0228 0.7902 0.012 Uiso 0.222(5) 1 calc PR A 2
H4B2 H -0.6553 0.0463 0.7620 0.012 Uiso 0.222(5) 1 calc PR A 2
C5 C -0.7465(2) -0.0691(2) 1.05198(15) 0.0226(7) Uani 1 1 d . A .
H5A H -0.7775 -0.0412 1.0904 0.027 Uiso 1 1 calc R . .
H5B H -0.7229 -0.1337 1.0610 0.027 Uiso 1 1 calc R . .
C6 C -0.8367(3) -0.0359(2) 1.00741(16) 0.0271(7) Uani 1 1 d . A .
H6A H -0.8908 -0.0645 1.0200 0.033 Uiso 1 1 calc R . .
H6B H -0.8777 0.0285 1.0094 0.033 Uiso 1 1 calc R . .
C7 C -0.8543(3) 0.0216(2) 0.90104(18) 0.0331(9) Uani 1 1 d . A .
H7A H -0.9178 0.0108 0.8890 0.040 Uiso 0.778(5) 1 calc PR A 1
H7B H -0.8856 0.0763 0.9223 0.040 Uiso 0.778(5) 1 calc PR A 1
H7C H 0.3914 -0.0968 0.5711 0.040 Uiso 0.222(5) 1 d PR A 2
H7D H 0.4346 -0.0369 0.6032 0.040 Uiso 0.222(5) 1 d PR A 2
C8 C -0.7869(3) 0.0354(3) 0.84688(19) 0.0226(9) Uiso 0.778(5) 1 d P A 1
H8A H -0.8317 0.0911 0.8241 0.027 Uiso 0.778(5) 1 calc PR A 1
H8B H -0.7710 -0.0130 0.8210 0.027 Uiso 0.778(5) 1 calc PR A 1
C9 C -0.6984(3) 0.1267(3) 0.88082(19) 0.0216(9) Uiso 0.778(5) 1 d P A 1
H9A H -0.7652 0.1422 0.9104 0.026 Uiso 0.778(5) 1 calc PR A 1
H9B H -0.7133 0.1739 0.8470 0.026 Uiso 0.778(5) 1 calc PR A 1
C8B C -0.7881(9) 0.0806(8) 0.8728(6) 0.013(3) Uiso 0.222(5) 1 d P A 2
H8B1 H -0.8241 0.1151 0.8363 0.016 Uiso 0.222(5) 1 calc PR A 2
H8B2 H -0.7974 0.1232 0.9023 0.016 Uiso 0.222(5) 1 calc PR A 2
C9B C -0.6071(9) 0.0966(7) 0.8496(5) 0.008(2) Uiso 0.222(5) 1 d P A 2
H9B1 H -0.5317 0.0636 0.8302 0.010 Uiso 0.222(5) 1 calc PR A 2
H9B2 H -0.6430 0.1510 0.8232 0.010 Uiso 0.222(5) 1 calc PR A 2
C10 C -0.4678(2) -0.42304(19) 0.90799(15) 0.0210(6) Uani 1 1 d . A .
C11 C -0.4441(3) -0.51986(19) 0.90528(16) 0.0258(7) Uani 1 1 d . . .
H11A H -0.4453 -0.5311 0.8630 0.031 Uiso 1 1 calc R A .
H11B H -0.5034 -0.5350 0.9304 0.031 Uiso 1 1 calc R . .
C12 C -0.3310(3) -0.5781(2) 0.92794(19) 0.0389(9) Uani 1 1 d . A .
H12A H -0.3179 -0.6402 0.9259 0.058 Uiso 1 1 calc R . .
H12B H -0.3302 -0.5676 0.9700 0.058 Uiso 1 1 calc R . .
H12C H -0.2721 -0.5640 0.9026 0.058 Uiso 1 1 calc R . .
C13 C -0.3161(3) -0.23006(19) 0.75325(14) 0.0229(7) Uani 1 1 d . A .
C14 C -0.2669(3) -0.2239(2) 0.68829(15) 0.0302(8) Uani 1 1 d . . .
H14A H -0.2061 -0.2811 0.6796 0.036 Uiso 1 1 calc R A .
H14B H -0.2344 -0.1783 0.6828 0.036 Uiso 1 1 calc R . .
C15 C -0.3570(3) -0.2002(2) 0.64346(17) 0.0360(8) Uani 1 1 d . A .
H15A H -0.3230 -0.1972 0.6019 0.054 Uiso 1 1 calc R . .
H15B H -0.4163 -0.1428 0.6514 0.054 Uiso 1 1 calc R . .
H15C H -0.3890 -0.2455 0.6487 0.054 Uiso 1 1 calc R . .
C16 C -0.1514(3) -0.2111(2) 0.94885(16) 0.0263(7) Uani 1 1 d . A .
C17 C -0.0369(3) -0.2742(3) 0.9687(2) 0.0545(12) Uani 1 1 d . . .
H17A H -0.0405 -0.3329 0.9803 0.065 Uiso 1 1 calc R A .
H17B H 0.0182 -0.2804 0.9329 0.065 Uiso 1 1 calc R . .
C18 C 0.0071(3) -0.2521(3) 1.0183(2) 0.0457(10) Uani 1 1 d . A .
H18A H 0.0798 -0.2987 1.0265 0.069 Uiso 1 1 calc R . .
H18B H -0.0450 -0.2469 1.0547 0.069 Uiso 1 1 calc R . .
H18C H 0.0162 -0.1959 1.0069 0.069 Uiso 1 1 calc R . .
C19 C -0.5969(2) 0.12047(18) 0.91156(13) 0.0176(6) Uani 1 1 d . A .
H19E H -0.5344 0.1179 0.8805 0.021 Uiso 0.778(5) 1 calc PR A 1
H19F H -0.6164 0.1734 0.9336 0.021 Uiso 0.778(5) 1 calc PR A 1
H19G H 0.3915 -0.0974 0.5711 0.021 Uiso 0.222(5) 1 d PR A 2
H19H H 0.4347 -0.0375 0.6032 0.021 Uiso 0.222(5) 1 d PR A 2
Mn1' Mn 0.11633(3) 0.06021(3) 0.56692(2) 0.01398(9) Uani 1 1 d . B .
Mn2' Mn -0.02332(4) 0.27425(3) 0.52963(2) 0.01577(10) Uani 1 1 d . B .
Mn3' Mn -0.13089(3) 0.17353(3) 0.62675(2) 0.01587(10) Uani 1 1 d . . .
Mn4' Mn -0.11680(3) 0.05435(3) 0.54028(2) 0.01407(9) Uani 1 1 d . . .
Mn5' Mn 0.04269(4) 0.23344(3) 0.65838(2) 0.01574(10) Uani 1 1 d . B .
O1' O 0.11961(16) 0.19654(12) 0.56216(9) 0.0167(4) Uani 1 1 d . . .
O2' O 0.04364(16) 0.11438(12) 0.66120(9) 0.0173(4) Uani 1 1 d . B .
O3' O 0.15509(15) 0.04126(12) 0.47011(9) 0.0163(4) Uani 1 1 d . . .
O4' O 0.01914(17) 0.38613(13) 0.54614(10) 0.0213(5) Uani 1 1 d . . .
O5' O 0.05541(17) 0.34874(13) 0.64444(9) 0.0197(4) Uani 1 1 d . . .
O6' O -0.07314(17) 0.25270(13) 0.7402(1) 0.0220(5) Uani 1 1 d . . .
O7' O -0.18755(17) 0.19440(13) 0.71191(9) 0.0206(4) Uani 1 1 d . B .
O8' O -0.30044(17) 0.23722(14) 0.60351(10) 0.0235(5) Uani 1 1 d . B .
O9' O -0.28833(16) 0.15092(13) 0.53111(10) 0.0198(4) Uani 1 1 d . . .
O10' O 0.06485(15) -0.04706(12) 0.54547(9) 0.0145(4) Uani 1 1 d . . .
O11' O -0.06062(15) 0.14163(12) 0.55017(9) 0.0153(4) Uani 1 1 d . B .
O12' O -0.08314(16) 0.27046(12) 0.61293(9) 0.0170(4) Uani 1 1 d . B .
O13' O -0.14241(17) 0.05569(13) 0.62998(10) 0.0194(5) Uiso 0.777(7) 1 d P B 2
H13' H -0.1552 0.0159 0.6619 0.023 Uiso 0.777(7) 1 calc PR B 2
N15' N -0.14241(17) 0.05569(13) 0.62998(10) 0.0194(5) Uiso 0.223(7) 1 d P B 1
N16' N -0.1831(10) 0.0141(8) 0.6756(6) 0.026(3) Uiso 0.223(7) 1 d P B 1
N17' N -0.2021(14) -0.0310(11) 0.7124(8) 0.054(5) Uiso 0.223(7) 1 d P B 1
N1' N 0.18889(19) -0.05616(15) 0.63960(11) 0.0172(5) Uani 1 1 d . . .
N2' N 0.3068(2) 0.03419(15) 0.55144(12) 0.0197(5) Uani 1 1 d . . .
N3' N 0.0500(2) 0.26735(16) 0.44702(12) 0.0219(6) Uani 1 1 d . . .
N4' N 0.0069(2) 0.29499(16) 0.39979(12) 0.0214(6) Uani 1 1 d . B .
N5' N -0.0279(3) 0.3187(2) 0.35316(14) 0.0376(7) Uani 1 1 d . . .
N6' N -0.1712(2) 0.35328(16) 0.50411(12) 0.0239(6) Uani 1 1 d . . .
N7' N -0.2282(2) 0.34610(16) 0.46894(13) 0.0236(6) Uani 1 1 d . B .
N8' N -0.2887(3) 0.3447(2) 0.43596(17) 0.0446(9) Uani 1 1 d . . .
N9' N 0.1780(2) 0.18906(16) 0.70385(12) 0.0231(6) Uani 1 1 d . . .
N10' N 0.2354(2) 0.23014(16) 0.70676(13) 0.0245(6) Uani 1 1 d . B .
N11' N 0.2940(3) 0.2656(2) 0.71127(17) 0.0448(9) Uani 1 1 d . . .
C1' C 0.2271(2) 0.19938(19) 0.54261(15) 0.0194(6) Uani 1 1 d . B .
H1'A H 0.2329 0.2510 0.5576 0.023 Uiso 1 1 calc R . .
H1'B H 0.2374 0.2052 0.4978 0.023 Uiso 1 1 calc R . .
C2' C 0.3171(2) 0.11453(19) 0.56740(15) 0.0213(6) Uani 1 1 d . B .
H2'A H 0.3916 0.1141 0.5512 0.026 Uiso 1 1 calc R . .
H2'B H 0.3122 0.1135 0.6121 0.026 Uiso 1 1 calc R . .
C3' C 0.0729(3) 0.05203(19) 0.71300(14) 0.0229(7) Uani 1 1 d . . .
H3'A H 0.0122 0.0303 0.7259 0.028 Uiso 0.390(5) 1 calc PR B 1
H3'B H 0.0816 0.0813 0.7469 0.028 Uiso 0.390(5) 1 calc PR B 1
H3'C H 0.0064 0.0626 0.7425 0.028 Uiso 0.610(5) 1 d PR B 2
H3'D H 0.1313 0.0603 0.7327 0.028 Uiso 0.610(5) 1 d PR B 2
C4' C 0.1756(6) -0.0212(5) 0.6994(4) 0.0232(19) Uiso 0.390(5) 1 d P B 1
H4'A H 0.1819 -0.0699 0.7314 0.028 Uiso 0.390(5) 1 calc PR B 1
H4'B H 0.2386 -0.0030 0.7015 0.028 Uiso 0.390(5) 1 calc PR B 1
C4A C 0.1156(4) -0.0414(3) 0.6955(2) 0.0167(11) Uiso 0.610(5) 1 d P B 2
H4AA H 0.1566 -0.0820 0.7287 0.020 Uiso 0.610(5) 1 calc PR B 2
H4AB H 0.0508 -0.0563 0.6908 0.020 Uiso 0.610(5) 1 calc PR B 2
C5' C 0.2510(2) 0.0578(2) 0.44476(14) 0.0205(6) Uani 1 1 d . B .
H5'A H 0.2315 0.1223 0.4379 0.025 Uiso 1 1 calc R . .
H5'B H 0.2767 0.0327 0.4051 0.025 Uiso 1 1 calc R . .
C6' C 0.3448(2) 0.0171(2) 0.48669(15) 0.0246(7) Uani 1 1 d . B .
H6'A H 0.3790 -0.0475 0.4837 0.030 Uiso 1 1 calc R . .
H6'B H 0.4033 0.0410 0.4728 0.030 Uiso 1 1 calc R . .
C7' C 0.3662(2) -0.0427(2) 0.59306(16) 0.0267(7) Uani 1 1 d . B .
H7'A H 0.3838 -0.0211 0.6281 0.032 Uiso 0.390(5) 1 calc PR B 1
H7'B H 0.4380 -0.0788 0.5718 0.032 Uiso 0.390(5) 1 calc PR B 1
H7'C H 0.3908 -0.0965 0.5713 0.032 Uiso 0.610(5) 1 d PR B 2
H7'D H 0.4341 -0.0366 0.6034 0.032 Uiso 0.610(5) 1 d PR B 2
C8' C 0.3019(6) -0.1018(5) 0.6167(4) 0.0231(19) Uiso 0.390(5) 1 d P B 1
H8'A H 0.3021 -0.1360 0.5835 0.028 Uiso 0.390(5) 1 calc PR B 1
H8'B H 0.3421 -0.1445 0.6494 0.028 Uiso 0.390(5) 1 calc PR B 1
C9' C 0.1208(7) -0.1123(5) 0.6439(4) 0.025(2) Uiso 0.390(5) 1 d P B 1
H9'A H 0.1624 -0.1705 0.6651 0.030 Uiso 0.390(5) 1 calc PR B 1
H9'B H 0.0499 -0.0840 0.6689 0.030 Uiso 0.390(5) 1 calc PR B 1
C8A C 0.3015(4) -0.0561(3) 0.6491(2) 0.0199(11) Uiso 0.610(5) 1 d P B 2
H8AA H 0.2897 -0.0088 0.6753 0.024 Uiso 0.610(5) 1 calc PR B 2
H8AB H 0.3455 -0.1131 0.6708 0.024 Uiso 0.610(5) 1 calc PR B 2
C9A C 0.2014(4) -0.1394(3) 0.6152(2) 0.0183(11) Uiso 0.610(5) 1 d P B 2
H9AA H 0.2147 -0.1873 0.6484 0.022 Uiso 0.610(5) 1 calc PR B 2
H9AB H 0.2666 -0.1569 0.5847 0.022 Uiso 0.610(5) 1 calc PR B 2
C10' C 0.0496(2) 0.39795(18) 0.59361(15) 0.0204(6) Uani 1 1 d . B .
C11' C 0.0870(3) 0.4739(2) 0.59408(16) 0.0289(7) Uani 1 1 d . . .
H11C H 0.0602 0.5006 0.6332 0.035 Uiso 1 1 calc R B .
H11D H 0.0542 0.5199 0.5612 0.035 Uiso 1 1 calc R . .
C12' C 0.2151(3) 0.4406(3) 0.5851(2) 0.0468(11) Uani 1 1 d . B .
H12D H 0.2384 0.4900 0.5856 0.070 Uiso 1 1 calc R . .
H12E H 0.2413 0.4149 0.5461 0.070 Uiso 1 1 calc R . .
H12F H 0.2473 0.3956 0.6180 0.070 Uiso 1 1 calc R . .
C13' C -0.1486(2) 0.22260(19) 0.75111(14) 0.0204(6) Uani 1 1 d . B .
C14' C -0.2009(3) 0.2180(2) 0.81544(15) 0.0309(8) Uani 1 1 d . . .
H14C H -0.2742 0.2679 0.8192 0.037 Uiso 1 1 calc R B .
H14D H -0.2145 0.1626 0.8238 0.037 Uiso 1 1 calc R . .
C15' C -0.1301(3) 0.2210(2) 0.86197(16) 0.0335(8) Uani 1 1 d . B .
H15D H -0.1685 0.2184 0.9025 0.050 Uiso 1 1 calc R . .
H15E H -0.1171 0.2760 0.8544 0.050 Uiso 1 1 calc R . .
H15F H -0.0582 0.1706 0.8595 0.050 Uiso 1 1 calc R . .
C16' C -0.3411(2) 0.21455(19) 0.56292(14) 0.0201(6) Uani 1 1 d . B .
C17' C -0.4637(3) 0.2678(2) 0.55473(17) 0.0293(8) Uani 1 1 d . . .
H17C H -0.5085 0.2524 0.5903 0.035 Uiso 1 1 calc R B .
H17D H -0.4777 0.3311 0.5548 0.035 Uiso 1 1 calc R . .
C18' C -0.5052(3) 0.2557(2) 0.49872(18) 0.0342(8) Uani 1 1 d . B .
H18D H -0.5847 0.2935 0.4976 0.051 Uiso 1 1 calc R . .
H18E H -0.4954 0.1938 0.4989 0.051 Uiso 1 1 calc R . .
H18F H -0.4629 0.2718 0.4630 0.051 Uiso 1 1 calc R . .
C19' C 0.0946(2) -0.12645(18) 0.58565(14) 0.0178(6) Uani 1 1 d . B .
H19A H 0.1603 -0.1732 0.5668 0.021 Uiso 0.390(5) 1 calc PR B 1
H19B H 0.0318 -0.1467 0.5921 0.021 Uiso 0.390(5) 1 calc PR B 1
H19C H 0.3918 -0.0970 0.5711 0.021 Uiso 0.610(5) 1 d PR B 2
H19D H 0.4350 -0.0370 0.6032 0.021 Uiso 0.610(5) 1 d PR B 2
N12 N -0.1227(2) 0.4987(2) 0.18351(14) 0.0376(7) Uani 1 1 d . . .
C20 C -0.2106(4) 0.5402(3) 0.1402(2) 0.0630(14) Uani 1 1 d . . .
H20A H -0.1823 0.5720 0.1056 0.076 Uiso 1 1 calc R . .
H20B H -0.2771 0.5842 0.1607 0.076 Uiso 1 1 calc R . .
C21 C -0.2454(4) 0.4745(4) 0.1161(2) 0.0705(16) Uani 1 1 d . . .
H21A H -0.3030 0.5056 0.0880 0.106 Uiso 1 1 calc R . .
H21B H -0.2753 0.4438 0.1499 0.106 Uiso 1 1 calc R . .
H21C H -0.1803 0.4315 0.0948 0.106 Uiso 1 1 calc R . .
C22 C -0.0156(3) 0.4384(3) 0.15077(18) 0.0390(9) Uani 1 1 d . . .
H22A H -0.0271 0.3859 0.1413 0.047 Uiso 1 1 calc R . .
H22B H -0.0011 0.4699 0.1118 0.047 Uiso 1 1 calc R . .
C23 C 0.0861(3) 0.4076(3) 0.1854(2) 0.0515(11) Uani 1 1 d . . .
H23A H 0.1511 0.3693 0.1612 0.077 Uiso 1 1 calc R . .
H23B H 0.0739 0.3747 0.2236 0.077 Uiso 1 1 calc R . .
H23C H 0.0999 0.4588 0.1941 0.077 Uiso 1 1 calc R . .
C24 C -0.1046(4) 0.5735(3) 0.2082(2) 0.0593(13) Uani 1 1 d . . .
H24A H -0.1767 0.6116 0.2282 0.071 Uiso 1 1 calc R . .
H24B H -0.0513 0.5473 0.2397 0.071 Uiso 1 1 calc R . .
C25 C -0.0613(5) 0.6315(3) 0.1625(3) 0.092(2) Uani 1 1 d . . .
H25A H -0.0515 0.6761 0.1834 0.138 Uiso 1 1 calc R . .
H25B H -0.1150 0.6607 0.1320 0.138 Uiso 1 1 calc R . .
H25C H 0.0108 0.5951 0.1426 0.138 Uiso 1 1 calc R . .
C26 C -0.1577(3) 0.4449(2) 0.23639(17) 0.0365(8) Uani 1 1 d . . .
H26A H -0.1595 0.3919 0.2211 0.044 Uiso 1 1 calc R . .
H26B H -0.1000 0.4243 0.2657 0.044 Uiso 1 1 calc R . .
C27 C -0.2703(4) 0.4929(3) 0.2697(2) 0.0571(12) Uani 1 1 d . . .
H27A H -0.2858 0.4532 0.3029 0.086 Uiso 1 1 calc R . .
H27B H -0.3287 0.5122 0.2416 0.086 Uiso 1 1 calc R . .
H27C H -0.2691 0.5445 0.2863 0.086 Uiso 1 1 calc R . .
N12' N 0.3391(2) 0.49976(18) 0.34457(13) 0.0287(6) Uani 1 1 d . . .
C20' C 0.4389(3) 0.4479(2) 0.38001(17) 0.0325(8) Uani 1 1 d . . .
H20C H 0.5074 0.4458 0.3542 0.039 Uiso 1 1 calc R . .
H20D H 0.4431 0.3865 0.3891 0.039 Uiso 1 1 calc R . .
C21' C 0.4376(3) 0.4844(3) 0.43917(18) 0.0407(9) Uani 1 1 d . . .
H21D H 0.5052 0.4470 0.4592 0.061 Uiso 1 1 calc R . .
H21E H 0.3714 0.4851 0.4657 0.061 Uiso 1 1 calc R . .
H21F H 0.4355 0.5446 0.4308 0.061 Uiso 1 1 calc R . .
C22' C 0.3288(3) 0.5948(2) 0.32805(18) 0.0368(9) Uani 1 1 d . . .
H22C H 0.2630 0.6262 0.3045 0.044 Uiso 1 1 calc R . .
H22D H 0.3148 0.6241 0.3659 0.044 Uiso 1 1 calc R . .
C23' C 0.4300(3) 0.6044(3) 0.2918(2) 0.0516(11) Uani 1 1 d . . .
H23D H 0.4163 0.6672 0.2826 0.077 Uiso 1 1 calc R . .
H23E H 0.4442 0.5764 0.2539 0.077 Uiso 1 1 calc R . .
H23F H 0.4952 0.5759 0.3154 0.077 Uiso 1 1 calc R . .
C24' C 0.3548(3) 0.4522(2) 0.28832(17) 0.0350(8) Uani 1 1 d . . .
H24C H 0.4281 0.4462 0.2665 0.042 Uiso 1 1 calc R . .
H24D H 0.3571 0.3920 0.3011 0.042 Uiso 1 1 calc R . .
C25' C 0.2650(3) 0.4970(3) 0.24464(19) 0.0540(12) Uani 1 1 d . . .
H25D H 0.2815 0.4620 0.2099 0.081 Uiso 1 1 calc R . .
H25E H 0.2635 0.5560 0.2304 0.081 Uiso 1 1 calc R . .
H25F H 0.1921 0.5021 0.2653 0.081 Uiso 1 1 calc R . .
C26' C 0.2293(3) 0.5074(2) 0.38256(17) 0.0341(8) Uani 1 1 d . . .
H26C H 0.2230 0.5388 0.4185 0.041 Uiso 1 1 calc R . .
H26D H 0.1663 0.5442 0.3582 0.041 Uiso 1 1 calc R . .
C27' C 0.2168(3) 0.4211(2) 0.4040(2) 0.0462(10) Uani 1 1 d . . .
H27D H 0.1449 0.4327 0.4281 0.069 Uiso 1 1 calc R . .
H27E H 0.2777 0.3843 0.4290 0.069 Uiso 1 1 calc R . .
H27F H 0.2196 0.3902 0.3689 0.069 Uiso 1 1 calc R . .
N13 N 0.5432(4) 0.0619(3) 0.6638(2) 0.0730(13) Uani 1 1 d D . .
C28 C 0.5562(4) 0.1040(3) 0.6963(2) 0.0567(13) Uani 1 1 d D . .
C29 C 0.5730(5) 0.1565(4) 0.7381(3) 0.088(2) Uani 1 1 d D . .
H29A H 0.5855 0.1231 0.7779 0.132 Uiso 1 1 calc R . .
H29B H 0.5067 0.2112 0.7418 0.132 Uiso 1 1 calc R . .
H29C H 0.6383 0.1708 0.7229 0.132 Uiso 1 1 calc R . .
N14 N -0.0392(9) -0.0658(7) 0.8405(5) 0.111(4) Uiso 0.553(7) 1 d PD C 2
C30 C -0.0246(7) -0.1248(6) 0.8155(4) 0.057(2) Uiso 0.553(7) 1 d PD C 2
C31 C -0.0113(9) -0.1984(6) 0.7852(5) 0.057(3) Uiso 0.553(7) 1 d PD C 2
H31A H -0.0477 -0.2342 0.8105 0.085 Uiso 0.553(7) 1 calc PR C 2
H31B H 0.0685 -0.2340 0.7774 0.085 Uiso 0.553(7) 1 calc PR C 2
H31C H -0.0455 -0.1780 0.7467 0.085 Uiso 0.553(7) 1 calc PR C 2
N14' N -0.1372(8) -0.0342(6) 0.8040(5) 0.068(3) Uiso 0.447(7) 1 d PD C 1
C30' C -0.0880(9) -0.1031(6) 0.7890(5) 0.052(3) Uiso 0.447(7) 1 d PD C 1
C31' C -0.0362(9) -0.1887(6) 0.7687(5) 0.035(2) Uiso 0.447(7) 1 d PD C 1
H31D H -0.0273 -0.1841 0.7243 0.053 Uiso 0.447(7) 1 calc PR C 1
H31E H -0.0828 -0.2226 0.7833 0.053 Uiso 0.447(7) 1 calc PR C 1
H31F H 0.0374 -0.2187 0.7844 0.053 Uiso 0.447(7) 1 calc PR C 1

loop_
_atom_site_aniso_label
_atom_site_aniso_U_11
_atom_site_aniso_U_22
_atom_site_aniso_U_33
_atom_site_aniso_U_23
_atom_site_aniso_U_13
_atom_site_aniso_U_12
Mn1 0.0181(2) 0.0133(2) 0.0143(2) 0.00145(17) -0.00452(17) -0.00708(17)
Mn2 0.0212(2) 0.0139(2) 0.0120(2) 0.00113(17) -0.00297(17) -0.00602(17)
Mn3 0.0230(2) 0.0166(2) 0.0121(2) -0.00112(18) -0.00017(18) -0.00936(18)
Mn4 0.0183(2) 0.0152(2) 0.0123(2) -0.00091(17) -0.00133(17) -0.00846(17)
Mn5 0.0267(2) 0.0131(2) 0.0141(2) 0.00036(18) -0.00579(18) -0.00843(18)
O1 0.0194(10) 0.0165(10) 0.0170(11) 0.0010(8) -0.0044(8) -0.0097(8)
O2 0.0293(11) 0.0136(10) 0.0111(11) 0.0019(8) -0.0040(8) -0.0087(8)
O3 0.0196(10) 0.0161(10) 0.0170(11) -0.0006(8) 0.0007(8) -0.0094(8)
O4 0.0340(12) 0.0163(10) 0.0175(12) -0.0005(9) -0.0013(9) -0.0104(9)
O5 0.0312(11) 0.0165(10) 0.0176(12) 0.0011(9) -0.0059(9) -0.0102(9)
O6 0.0371(12) 0.0215(11) 0.0167(12) -0.0034(9) -0.0013(10) -0.0143(10)
O7 0.0314(12) 0.0237(11) 0.0151(12) -0.0017(9) 0.0013(9) -0.0122(9)
O8 0.0221(11) 0.0259(11) 0.0233(13) -0.0069(10) -0.0006(9) -0.0073(9)
O9 0.0239(11) 0.0249(11) 0.0207(12) -0.0040(9) -0.0025(9) -0.0110(9)
O10 0.0231(10) 0.0135(9) 0.0138(11) 0.0025(8) -0.0054(8) -0.0088(8)
O11 0.0195(10) 0.016(1) 0.0134(11) -0.0003(8) -0.0018(8) -0.0086(8)
O12 0.0245(10) 0.0152(10) 0.0135(11) 0.0005(8) -0.0027(8) -0.0075(8)
N1 0.0262(13) 0.0146(11) 0.0149(14) 0.0019(10) -0.0086(10) -0.009(1)
N2 0.0218(13) 0.0162(12) 0.0285(16) 0.0030(11) -0.0078(11) -0.0084(10)
N3 0.0231(13) 0.0240(14) 0.0170(14) 0.0035(11) -0.0048(11) -0.0033(11)
N4 0.0264(14) 0.0303(15) 0.0227(16) 0.0061(12) -0.0035(12) -0.0096(12)
N5 0.0312(17) 0.0397(19) 0.052(2) -0.0068(17) 0.0066(15) -0.0013(14)
N6 0.0236(13) 0.0216(13) 0.0133(14) -0.0002(11) -0.0029(10) -0.0072(10)
N7 0.0256(13) 0.0182(13) 0.0188(15) -0.0028(11) 0.0008(11) -0.0071(10)
N8 0.0395(17) 0.0423(18) 0.0209(17) 0.0025(14) -0.0065(13) -0.0103(14)
N9 0.0357(15) 0.0191(13) 0.0300(17) -0.0008(12) -0.0153(13) -0.0099(12)
N10 0.065(2) 0.0338(17) 0.057(2) 0.0154(16) -0.0406(19) -0.0256(17)
N11 0.208(7) 0.068(3) 0.209(7) 0.046(4) -0.175(6) -0.084(4)
C1 0.0249(15) 0.0192(14) 0.0231(18) -0.0012(13) -0.0018(13) -0.0124(12)
C2 0.0233(15) 0.0232(15) 0.0240(18) 0.0003(13) -0.0063(13) -0.0131(13)
C3 0.0463(19) 0.0156(14) 0.0108(16) 0.0033(12) -0.0079(14) -0.0111(14)
C5 0.0234(15) 0.0235(15) 0.0250(18) -0.0055(13) 0.0060(13) -0.0149(13)
C6 0.0189(15) 0.0245(16) 0.039(2) -0.0074(15) -0.0013(14) -0.0082(13)
C7 0.0250(17) 0.0238(17) 0.052(3) 0.0126(16) -0.0172(16) -0.0116(14)
C10 0.0242(15) 0.0165(14) 0.0229(18) -0.0007(13) 0.0003(13) -0.0095(12)
C11 0.0392(18) 0.0177(15) 0.0225(18) -0.0020(13) -0.0018(14) -0.0132(14)
C12 0.044(2) 0.0181(16) 0.048(3) -0.0023(16) -0.0014(18) -0.0062(15)
C13 0.0292(16) 0.0179(15) 0.0150(17) -0.0025(12) -0.0020(13) -0.0019(13)
C14 0.0338(18) 0.0381(19) 0.0179(18) -0.0060(15) 0.0027(14) -0.0134(15)
C15 0.043(2) 0.040(2) 0.027(2) 0.0008(17) -0.0005(16) -0.0190(17)
C16 0.0209(15) 0.0275(17) 0.029(2) -0.0013(15) -0.0023(14) -0.0077(13)
C17 0.040(2) 0.053(3) 0.062(3) -0.023(2) -0.023(2) 0.0028(19)
C18 0.040(2) 0.046(2) 0.050(3) 0.000(2) -0.0140(19) -0.0138(18)
C19 0.0270(15) 0.0152(14) 0.0131(16) 0.0015(12) -0.0046(12) -0.0107(12)
Mn1' 0.0151(2) 0.0133(2) 0.0143(2) -0.00010(17) -0.00201(17) -0.00641(16)
Mn2' 0.0186(2) 0.0143(2) 0.0133(2) -0.00040(17) -0.00137(17) -0.00532(17)
Mn3' 0.0184(2) 0.0161(2) 0.0143(2) -0.00258(18) 0.00113(17) -0.00830(17)
Mn4' 0.0153(2) 0.0140(2) 0.0139(2) -0.00184(17) -0.00032(17) -0.00677(16)
Mn5' 0.0207(2) 0.0142(2) 0.0137(2) 0.00014(17) -0.00270(17) -0.00817(17)
O1' 0.0183(10) 0.0166(10) 0.0164(11) 0.0014(8) -0.0015(8) -0.0089(8)
O2' 0.0245(10) 0.0145(10) 0.0134(11) 0.0019(8) -0.0024(8) -0.0087(8)
O3' 0.0163(9) 0.0158(10) 0.0188(11) -0.0015(8) -0.0009(8) -0.0084(8)
O4' 0.0297(11) 0.0174(10) 0.0183(12) 0.0017(9) -0.0039(9) -0.0108(9)
O5' 0.0273(11) 0.0181(10) 0.0168(12) 0.0005(9) -0.0042(9) -0.0118(9)
O6' 0.0275(11) 0.0238(11) 0.0175(12) -0.0037(9) 0.0016(9) -0.0134(9)
O7' 0.0237(11) 0.0229(11) 0.0176(12) -0.0042(9) 0.0010(9) -0.0116(9)
O8' 0.0202(10) 0.0243(11) 0.0261(13) -0.0086(10) 0.0000(9) -0.0074(9)
O9' 0.0193(10) 0.0173(10) 0.0221(12) -0.0026(9) -0.0019(9) -0.0059(8)
O10' 0.0179(9) 0.0122(9) 0.0133(11) 0.0012(8) -0.0019(8) -0.0062(8)
O11' 0.0176(9) 0.0134(9) 0.0151(11) -0.0014(8) -0.0015(8) -0.0062(8)
O12' 0.0209(10) 0.0156(10) 0.0153(11) -0.0019(8) -0.0013(8) -0.0078(8)
N1' 0.0193(12) 0.0157(12) 0.0169(14) -0.0017(10) -0.0027(10) -0.0067(10)
N2' 0.0190(12) 0.0169(12) 0.0237(15) 0.0014(11) -0.0033(10) -0.0079(10)
N3' 0.0245(13) 0.0233(13) 0.0157(14) -0.0001(11) -0.0010(11) -0.0074(11)
N4' 0.0245(13) 0.0184(13) 0.0186(15) 0.0015(11) 0.0009(11) -0.0072(10)
N5' 0.0421(18) 0.0426(18) 0.0209(17) 0.0039(14) -0.0085(14) -0.0089(14)
N6' 0.0258(14) 0.0196(13) 0.0226(15) -0.0016(11) -0.0098(11) -0.0024(11)
N7' 0.0207(13) 0.0156(12) 0.0313(17) -0.0017(11) -0.0009(12) -0.004(1)
N8' 0.0308(16) 0.0369(18) 0.065(3) -0.0150(17) -0.0220(16) -0.0027(14)
N9' 0.0284(14) 0.0213(13) 0.0228(15) 0.0025(11) -0.0087(11) -0.0121(11)
N10' 0.0287(14) 0.0195(13) 0.0246(16) -0.0007(11) -0.0092(12) -0.0068(11)
N11' 0.0406(18) 0.0308(16) 0.071(3) 0.0016(16) -0.0247(17) -0.0185(14)
C1' 0.0185(14) 0.0203(15) 0.0220(17) -0.0029(13) 0.0017(12) -0.0108(12)
C2' 0.0194(14) 0.0229(15) 0.0246(18) -0.0031(13) -0.0033(12) -0.0105(12)
C3' 0.0372(18) 0.0182(15) 0.0135(16) 0.0048(12) -0.0040(13) -0.0121(13)
C5' 0.0217(15) 0.0232(15) 0.0205(17) -0.0058(13) 0.0037(12) -0.0133(12)
C6' 0.0169(14) 0.0271(16) 0.031(2) -0.0106(14) 0.0023(13) -0.0083(12)
C7' 0.0186(15) 0.0222(16) 0.040(2) 0.0007(15) -0.0104(14) -0.0069(12)
C10' 0.0230(15) 0.0135(14) 0.0236(18) -0.0013(12) -0.0014(13) -0.0060(12)
C11' 0.044(2) 0.0205(16) 0.028(2) 0.0016(14) -0.0071(15) -0.0182(15)
C12' 0.050(2) 0.039(2) 0.063(3) 0.010(2) -0.016(2) -0.0307(19)
C13' 0.0254(15) 0.0174(14) 0.0169(17) -0.0013(12) 0.0005(12) -0.0074(12)
C14' 0.0405(19) 0.045(2) 0.0159(18) -0.0046(15) 0.0035(15) -0.0272(17)
C15' 0.0331(18) 0.045(2) 0.0181(18) 0.0006(16) 0.0023(14) -0.0131(16)
C16' 0.0219(15) 0.0176(14) 0.0200(17) -0.0003(12) 0.0034(12) -0.0086(12)
C17' 0.0216(16) 0.0256(17) 0.037(2) -0.0038(15) -0.0046(14) -0.0039(13)
C18' 0.0244(17) 0.0264(17) 0.049(2) -0.0025(16) -0.0073(16) -0.0055(14)
C19' 0.0230(14) 0.0127(13) 0.0177(16) 0.0029(12) -0.0070(12) -0.0067(11)
N12 0.0337(16) 0.0355(17) 0.0308(18) 0.0111(14) -0.0010(13) -0.0044(13)
C20 0.039(2) 0.078(3) 0.053(3) 0.023(3) -0.011(2) -0.009(2)
C21 0.046(3) 0.115(5) 0.037(3) 0.020(3) -0.013(2) -0.021(3)
C22 0.0343(19) 0.043(2) 0.030(2) -0.0059(17) 0.0001(16) -0.0041(16)
C23 0.038(2) 0.044(2) 0.067(3) -0.015(2) -0.015(2) -0.0039(18)
C24 0.058(3) 0.026(2) 0.082(4) -0.011(2) 0.027(3) -0.0118(19)
C25 0.074(4) 0.044(3) 0.141(6) 0.006(3) 0.043(4) -0.024(3)
C26 0.052(2) 0.0324(19) 0.024(2) 0.0051(16) -0.0039(17) -0.0173(17)
C27 0.070(3) 0.058(3) 0.046(3) -0.016(2) 0.025(2) -0.034(2)
N12' 0.0313(15) 0.0263(14) 0.0267(16) -0.0071(12) -0.0026(12) -0.0075(12)
C20' 0.0303(18) 0.0303(18) 0.034(2) -0.0049(16) -0.0027(15) -0.0079(15)
C21' 0.041(2) 0.039(2) 0.042(2) -0.0054(18) -0.0096(18) -0.0121(17)
C22' 0.039(2) 0.0262(18) 0.042(2) -0.0073(17) -0.0021(17) -0.0072(15)
C23' 0.050(2) 0.037(2) 0.063(3) -0.001(2) 0.008(2) -0.0162(19)
C24' 0.0357(19) 0.0345(19) 0.031(2) -0.0170(17) 0.0016(16) -0.0061(15)
C25' 0.052(3) 0.070(3) 0.035(3) -0.023(2) -0.012(2) -0.010(2)
C26' 0.0299(18) 0.0323(19) 0.036(2) -0.0139(16) 0.0009(15) -0.0055(15)
C27' 0.041(2) 0.037(2) 0.060(3) -0.012(2) 0.001(2) -0.0131(18)
N13 0.105(4) 0.063(3) 0.049(3) -0.019(2) 0.017(2) -0.033(3)
C28 0.077(3) 0.056(3) 0.045(3) -0.017(2) 0.031(2) -0.040(3)
C29 0.083(4) 0.120(5) 0.101(5) -0.060(4) 0.045(3) -0.083(4)

loop_
_atom_type_symbol
_atom_type_description
_atom_type_scat_dispersion_real
_atom_type_scat_dispersion_imag
_atom_type_scat_source
C C 0.0033 0.0016 'International Tables Vol C Tables 4.2.6.8 and 6.1.1.4'
H H 0.0000 0.0000 'International Tables Vol C Tables 4.2.6.8 and 6.1.1.4'
N N 0.0061 0.0033 'International Tables Vol C Tables 4.2.6.8 and 6.1.1.4'
O O 0.0106 0.0060 'International Tables Vol C Tables 4.2.6.8 and 6.1.1.4'
Mn Mn 0.3368 0.7283 'International Tables Vol C Tables 4.2.6.8 and 6.1.1.4'

loop_
_geom_angle_atom_site_label_1
_geom_angle_atom_site_label_2
_geom_angle_atom_site_label_3
_geom_angle
_geom_angle_site_symmetry_1
_geom_angle_site_symmetry_3
O3 Mn1 O11 90.71(7) . .
O3 Mn1 O1 97.48(7) . .
O11 Mn1 O1 80.61(7) . .
O3 Mn1 O10 71.13(7) . .
O11 Mn1 O10 79.79(7) . .
O1 Mn1 O10 157.12(7) . .
O3 Mn1 N1 121.10(8) . .
O11 Mn1 N1 128.88(8) . .
O1 Mn1 N1 126.74(8) . .
O10 Mn1 N1 75.38(8) . .
O3 Mn1 O2 165.62(7) . .
O11 Mn1 O2 78.02(7) . .
O1 Mn1 O2 72.10(7) . .
O10 Mn1 O2 114.83(7) . .
N1 Mn1 O2 73.24(8) . .
O3 Mn1 N2 75.89(8) . .
O11 Mn1 N2 152.02(8) . .
O1 Mn1 N2 77.03(8) . .
O10 Mn1 N2 117.32(8) . .
N1 Mn1 N2 78.59(9) . .
O2 Mn1 N2 110.24(8) . .
O3 Mn1 Mn4 34.50(5) . 2_457
O11 Mn1 Mn4 85.81(5) . 2_457
O1 Mn1 Mn4 129.94(6) . 2_457
O10 Mn1 Mn4 36.68(5) . 2_457
N1 Mn1 Mn4 98.98(6) . 2_457
O2 Mn1 Mn4 150.20(5) . 2_457
N2 Mn1 Mn4 95.77(7) . 2_457
O12 Mn2 N6 174.59(9) . .
O12 Mn2 N3 93.86(10) . .
N6 Mn2 N3 91.51(11) . .
O12 Mn2 O1 84.83(9) . .
N6 Mn2 O1 89.77(9) . .
N3 Mn2 O1 177.08(10) . .
O12 Mn2 O4 85.50(8) . .
N6 Mn2 O4 94.79(9) . .
N3 Mn2 O4 93.72(10) . .
O1 Mn2 O4 88.78(8) . .
O12 Mn2 O11 73.38(8) . .
N6 Mn2 O11 105.59(9) . .
N3 Mn2 O11 94.34(9) . .
O1 Mn2 O11 82.78(7) . .
O4 Mn2 O11 157.83(8) . .
O12 Mn2 Mn5 37.62(6) . .
N6 Mn2 Mn5 137.35(7) . .
N3 Mn2 Mn5 129.69(8) . .
O1 Mn2 Mn5 49.66(6) . .
O4 Mn2 Mn5 74.64(6) . .
O11 Mn2 Mn5 84.34(5) . .
O12 Mn2 Mn3 36.32(6) . .
N6 Mn2 Mn3 142.99(7) . .
N3 Mn2 Mn3 91.27(8) . .
O1 Mn2 Mn3 86.13(6) . .
O4 Mn2 Mn3 121.82(6) . .
O11 Mn2 Mn3 37.40(5) . .
Mn5 Mn2 Mn3 58.692(18) . .
O11 Mn3 O12 86.08(9) . .
O11 Mn3 O7 171.17(9) . .
O12 Mn3 O7 96.01(9) . .
O11 Mn3 O13 81.46(9) . .
O12 Mn3 O13 165.93(9) . .
O7 Mn3 O13 95.35(9) . .
O11 Mn3 O8 99.64(8) . .
O12 Mn3 O8 98.00(8) . .
O7 Mn3 O8 88.59(9) . .
O13 Mn3 O8 90.54(8) . .
O11 Mn3 O2 86.57(8) . .
O12 Mn3 O2 77.41(8) . .
O7 Mn3 O2 85.52(8) . .
O13 Mn3 O2 95.26(8) . .
O8 Mn3 O2 172.09(8) . .
O11 Mn3 Mn4 40.78(6) . .
O12 Mn3 Mn4 125.51(6) . .
O7 Mn3 Mn4 138.41(6) . .
O13 Mn3 Mn4 44.13(7) . .
O8 Mn3 Mn4 83.83(6) . .
O2 Mn3 Mn4 104.07(5) . .
O11 Mn3 Mn5 94.13(6) . .
O12 Mn3 Mn5 38.16(6) . .
O7 Mn3 Mn5 82.43(6) . .
O13 Mn3 Mn5 136.19(6) . .
O8 Mn3 Mn5 132.90(6) . .
O2 Mn3 Mn5 40.95(5) . .
Mn4 Mn3 Mn5 130.70(2) . .
O11 Mn3 Mn2 49.83(6) . .
O12 Mn3 Mn2 36.67(6) . .
O7 Mn3 Mn2 132.68(6) . .
O13 Mn3 Mn2 131.29(7) . .
O8 Mn3 Mn2 97.21(6) . .
O2 Mn3 Mn2 83.01(5) . .
Mn4 Mn3 Mn2 88.88(2) . .
Mn5 Mn3 Mn2 59.558(19) . .
O3 Mn4 O11 173.84(8) 2_457 .
O3 Mn4 O10 84.50(8) 2_457 2_457
O11 Mn4 O10 93.76(8) . 2_457
O3 Mn4 O13 99.83(9) 2_457 .
O11 Mn4 O13 81.04(9) . .
O10 Mn4 O13 170.48(8) 2_457 .
O3 Mn4 O9 93.45(8) 2_457 .
O11 Mn4 O9 92.62(8) . .
O10 Mn4 O9 96.70(8) 2_457 .
O13 Mn4 O9 91.52(8) . .
O3 Mn4 O10 88.68(8) 2_457 .
O11 Mn4 O10 85.18(8) . .
O10 Mn4 O10 78.86(8) 2_457 .
O13 Mn4 O10 92.70(8) . .
O9 Mn4 O10 174.88(8) . .
O3 Mn4 Mn3 142.40(7) 2_457 .
O11 Mn4 Mn3 40.28(6) . .
O10 Mn4 Mn3 132.84(6) 2_457 .
O13 Mn4 Mn3 44.18(6) . .
O9 Mn4 Mn3 79.70(6) . .
O10 Mn4 Mn3 101.39(5) . .
O3 Mn4 Mn1 41.12(6) 2_457 2_457
O11 Mn4 Mn1 137.11(6) . 2_457
O10 Mn4 Mn1 43.44(5) 2_457 2_457
O13 Mn4 Mn1 140.66(6) . 2_457
O9 Mn4 Mn1 94.94(6) . 2_457
O10 Mn4 Mn1 83.61(5) . 2_457
Mn3 Mn4 Mn1 173.37(2) . 2_457
O12 Mn5 O5 91.22(8) . .
O12 Mn5 O2 86.66(8) . .
O5 Mn5 O2 174.26(9) . .
O12 Mn5 N9 177.11(11) . .
O5 Mn5 N9 90.19(10) . .
O2 Mn5 N9 91.70(9) . .
O12 Mn5 O6 88.17(9) . .
O5 Mn5 O6 97.24(8) . .
O2 Mn5 O6 88.04(8) . .
N9 Mn5 O6 94.16(11) . .
O12 Mn5 O1 77.05(8) . .
O5 Mn5 O1 95.97(8) . .
O2 Mn5 O1 78.36(8) . .
N9 Mn5 O1 100.29(10) . .
O6 Mn5 O1 160.35(7) . .
O12 Mn5 Mn3 38.40(6) . .
O5 Mn5 Mn3 128.74(6) . .
O2 Mn5 Mn3 50.22(6) . .
N9 Mn5 Mn3 140.63(8) . .
O6 Mn5 Mn3 77.20(6) . .
O1 Mn5 Mn3 83.19(5) . .
O12 Mn5 Mn2 38.22(6) . .
O5 Mn5 Mn2 84.49(6) . .
O2 Mn5 Mn2 90.56(6) . .
N9 Mn5 Mn2 139.52(9) . .
O6 Mn5 Mn2 126.31(6) . .
O1 Mn5 Mn2 41.01(5) . .
Mn3 Mn5 Mn2 61.750(16) . .
C1 O1 Mn2 126.70(18) . .
C1 O1 Mn1 113.98(16) . .
Mn2 O1 Mn1 102.16(8) . .
C1 O1 Mn5 118.60(17) . .
Mn2 O1 Mn5 89.33(8) . .
Mn1 O1 Mn5 101.06(8) . .
C3 O2 Mn5 123.04(17) . .
C3 O2 Mn3 124.44(18) . .
Mn5 O2 Mn3 88.84(7) . .
C3 O2 Mn1 115.98(17) . .
Mn5 O2 Mn1 108.39(9) . .
Mn3 O2 Mn1 88.95(7) . .
C5 O3 Mn4 128.41(18) . 2_457
C5 O3 Mn1 114.89(17) . .
Mn4 O3 Mn1 104.38(9) 2_457 .
C10 O4 Mn2 127.76(19) . .
C10 O5 Mn5 125.91(19) . .
C13 O6 Mn5 124.3(2) . .
C13 O7 Mn3 127.3(2) . .
C16 O8 Mn3 123.2(2) . .
C16 O9 Mn4 125.6(2) . .
C19 O10 Mn4 119.85(17) . 2_457
C19 O10 Mn1 116.49(15) . .
Mn4 O10 Mn1 99.87(8) 2_457 .
C19 O10 Mn4 123.16(16) . .
Mn4 O10 Mn4 101.14(8) 2_457 .
Mn1 O10 Mn4 90.48(7) . .
Mn3 O11 Mn4 98.95(9) . .
Mn3 O11 Mn1 105.29(9) . .
Mn4 O11 Mn1 104.06(9) . .
Mn3 O11 Mn2 92.77(8) . .
Mn4 O11 Mn2 156.88(11) . .
Mn1 O11 Mn2 91.83(7) . .
Mn5 O12 Mn3 103.44(9) . .
Mn5 O12 Mn2 104.16(10) . .
Mn3 O12 Mn2 107.01(9) . .
Mn4 O13 Mn3 91.69(9) . .
Mn4 O13 H13 134.2 . .
Mn3 O13 H13 134.2 . .
C8B N1 C4 138.7(6) . .
C8B N1 C9 71.0(5) . .
C4 N1 C9 110.9(3) . .
C8B N1 C8 40.3(5) . .
C4 N1 C8 112.3(3) . .
C9 N1 C8 109.7(3) . .
C8B N1 C9B 117.0(7) . .
C4 N1 C9B 66.5(5) . .
C9 N1 C9B 48.6(4) . .
C8 N1 C9B 146.4(5) . .
C8B N1 C4B 113.7(7) . .
C4 N1 C4B 37.6(4) . .
C9 N1 C4B 139.1(5) . .
C8 N1 C4B 77.3(4) . .
C9B N1 C4B 103.2(6) . .
C8B N1 Mn1 107.6(5) . .
C4 N1 Mn1 110.5(2) . .
C9 N1 Mn1 107.6(2) . .
C8 N1 Mn1 105.4(2) . .
C9B N1 Mn1 106.0(4) . .
C4B N1 Mn1 108.9(4) . .
C6 N2 C2 112.8(2) . .
C6 N2 C7 110.8(3) . .
C2 N2 C7 111.0(2) . .
C6 N2 Mn1 109.31(17) . .
C2 N2 Mn1 104.45(17) . .
C7 N2 Mn1 108.14(18) . .
N4 N3 Mn2 120.3(2) . .
N5 N4 N3 175.3(3) . .
N7 N6 Mn2 128.4(2) . .
N8 N7 N6 175.1(3) . .
N10 N9 Mn5 124.6(2) . .
N11 N10 N9 176.7(4) . .
O1 C1 C2 108.9(2) . .
O1 C1 H1A 109.9 . .
C2 C1 H1A 109.9 . .
O1 C1 H1B 109.9 . .
C2 C1 H1B 109.9 . .
H1A C1 H1B 108.3 . .
N2 C2 C1 112.7(2) . .
N2 C2 H2A 109.0 . .
C1 C2 H2A 109.0 . .
N2 C2 H2B 109.0 . .
C1 C2 H2B 109.0 . .
H2A C2 H2B 107.8 . .
C4B C3 O2 113.0(6) . .
C4B C3 C4 38.9(5) . .
O2 C3 C4 109.7(3) . .
C4B C3 H3A 72.6 . .
O2 C3 H3A 109.7 . .
C4 C3 H3A 109.7 . .
C4B C3 H3B 133.9 . .
O2 C3 H3B 109.7 . .
C4 C3 H3B 109.7 . .
H3A C3 H3B 108.2 . .
C4B C3 H3C 109.4 . .
O2 C3 H3C 109.0 . .
C4 C3 H3C 74.8 . .
H3A C3 H3C 136.3 . .
H3B C3 H3C 38.1 . .
C4B C3 H3D 108.6 . .
O2 C3 H3D 109.0 . .
C4 C3 H3D 137.7 . .
H3A C3 H3D 39.4 . .
H3B C3 H3D 71.8 . .
H3C C3 H3D 107.8 . .
N1 C4 C3 114.1(3) . .
N1 C4 H4A 108.7 . .
C3 C4 H4A 108.7 . .
N1 C4 H4B 108.7 . .
C3 C4 H4B 108.7 . .
H4A C4 H4B 107.6 . .
C3 C4B N1 117.1(8) . .
C3 C4B H4B1 108.0 . .
N1 C4B H4B1 108.0 . .
C3 C4B H4B2 108.0 . .
N1 C4B H4B2 108.0 . .
H4B1 C4B H4B2 107.3 . .
O3 C5 C6 110.7(3) . .
O3 C5 H5A 109.5 . .
C6 C5 H5A 109.5 . .
O3 C5 H5B 109.5 . .
C6 C5 H5B 109.5 . .
H5A C5 H5B 108.1 . .
N2 C6 C5 113.5(2) . .
N2 C6 H6A 108.9 . .
C5 C6 H6A 108.9 . .
N2 C6 H6B 108.9 . .
C5 C6 H6B 108.9 . .
H6A C6 H6B 107.7 . .
C8 C7 N2 113.9(3) . .
C8 C7 C8B 38.4(5) . .
N2 C7 C8B 114.1(5) . .
C8 C7 H7A 108.8 . .
N2 C7 H7A 108.8 . .
C8B C7 H7A 134.3 . .
C8 C7 H7B 108.8 . .
N2 C7 H7B 108.8 . .
C8B C7 H7B 73.0 . .
H7A C7 H7B 107.7 . .
C7 C8 N1 116.0(3) . .
C7 C8 H8A 108.3 . .
N1 C8 H8A 108.3 . .
C7 C8 H8B 108.3 . .
N1 C8 H8B 108.3 . .
H8A C8 H8B 107.4 . .
N1 C9 C19 110.3(3) . .
N1 C9 H9A 109.6 . .
C19 C9 H9A 109.6 . .
N1 C9 H9B 109.6 . .
C19 C9 H9B 109.6 . .
H9A C9 H9B 108.1 . .
N1 C8B C7 118.1(8) . .
N1 C8B H8B1 107.8 . .
C7 C8B H8B1 107.8 . .
N1 C8B H8B2 107.8 . .
C7 C8B H8B2 107.8 . .
H8B1 C8B H8B2 107.1 . .
C19 C9B N1 109.7(7) . .
C19 C9B H9B1 109.7 . .
N1 C9B H9B1 109.7 . .
C19 C9B H9B2 109.7 . .
N1 C9B H9B2 109.7 . .
H9B1 C9B H9B2 108.2 . .
O4 C10 O5 125.6(3) . .
O4 C10 C11 117.8(3) . .
O5 C10 C11 116.6(3) . .
C10 C11 C12 111.1(3) . .
C10 C11 H11A 109.4 . .
C12 C11 H11A 109.4 . .
C10 C11 H11B 109.4 . .
C12 C11 H11B 109.4 . .
H11A C11 H11B 108.0 . .
C11 C12 H12A 109.5 . .
C11 C12 H12B 109.5 . .
H12A C12 H12B 109.5 . .
C11 C12 H12C 109.5 . .
H12A C12 H12C 109.5 . .
H12B C12 H12C 109.5 . .
O6 C13 O7 126.3(3) . .
O6 C13 C14 117.6(3) . .
O7 C13 C14 116.1(3) . .
C13 C14 C15 111.1(3) . .
C13 C14 H14A 109.4 . .
C15 C14 H14A 109.4 . .
C13 C14 H14B 109.4 . .
C15 C14 H14B 109.4 . .
H14A C14 H14B 108.0 . .
C14 C15 H15A 109.5 . .
C14 C15 H15B 109.5 . .
H15A C15 H15B 109.5 . .
C14 C15 H15C 109.5 . .
H15A C15 H15C 109.5 . .
H15B C15 H15C 109.5 . .
O8 C16 O9 126.2(3) . .
O8 C16 C17 114.6(3) . .
O9 C16 C17 119.2(3) . .
C18 C17 C16 118.5(3) . .
C18 C17 H17A 107.7 . .
C16 C17 H17A 107.7 . .
C18 C17 H17B 107.7 . .
C16 C17 H17B 107.7 . .
H17A C17 H17B 107.1 . .
C17 C18 H18A 109.5 . .
C17 C18 H18B 109.5 . .
H18A C18 H18B 109.5 . .
C17 C18 H18C 109.5 . .
H18A C18 H18C 109.5 . .
H18B C18 H18C 109.5 . .
O10 C19 C9B 109.9(5) . .
O10 C19 C9 109.5(2) . .
C9B C19 C9 48.3(4) . .
O10 C19 H19E 109.8 . .
C9B C19 H19E 64.5 . .
C9 C19 H19E 109.8 . .
O10 C19 H19F 109.8 . .
C9B C19 H19F 139.5 . .
C9 C19 H19F 109.8 . .
H19E C19 H19F 108.2 . .
O3' Mn1' O11' 89.61(7) . .
O3' Mn1' O10' 70.31(7) . .
O11' Mn1' O10' 81.03(7) . .
O3' Mn1' O1' 97.73(7) . .
O11' Mn1' O1' 80.27(7) . .
O10' Mn1' O1' 157.83(7) . .
O3' Mn1' N1' 120.88(8) . .
O11' Mn1' N1' 129.66(8) . .
O10' Mn1' N1' 74.56(8) . .
O1' Mn1' N1' 127.07(8) . .
O3' Mn1' O2' 165.78(7) . .
O11' Mn1' O2' 78.52(7) . .
O10' Mn1' O2' 114.84(7) . .
O1' Mn1' O2' 72.74(7) . .
N1' Mn1' O2' 73.18(8) . .
O3' Mn1' N2' 76.91(8) . .
O11' Mn1' N2' 151.04(8) . .
O10' Mn1' N2' 116.93(8) . .
O1' Mn1' N2' 76.39(8) . .
N1' Mn1' N2' 78.77(9) . .
O2' Mn1' N2' 110.03(8) . .
O3' Mn1' Mn4' 81.78(5) . .
O11' Mn1' Mn4' 35.40(5) . .
O10' Mn1' Mn4' 45.90(5) . .
O1' Mn1' Mn4' 115.48(5) . .
N1' Mn1' Mn4' 105.37(6) . .
O2' Mn1' Mn4' 92.68(5) . .
N2' Mn1' Mn4' 156.98(7) . .
O3' Mn1' Mn3' 123.61(5) . .
O11' Mn1' Mn3' 34.00(5) . .
O10' Mn1' Mn3' 93.00(5) . .
O1' Mn1' Mn3' 77.91(5) . .
N1' Mn1' Mn3' 103.92(6) . .
O2' Mn1' Mn3' 45.02(5) . .
N2' Mn1' Mn3' 149.11(6) . .
Mn4' Mn1' Mn3' 52.937(18) . .
O12' Mn2' N3' 174.33(10) . .
O12' Mn2' N6' 91.16(10) . .
N3' Mn2' N6' 94.17(11) . .
O12' Mn2' O1' 84.18(8) . .
N3' Mn2' O1' 90.51(10) . .
N6' Mn2' O1' 175.28(10) . .
O12' Mn2' O4' 88.66(8) . .
N3' Mn2' O4' 93.02(9) . .
N6' Mn2' O4' 92.53(9) . .
O1' Mn2' O4' 86.59(8) . .
O12' Mn2' O11' 72.99(7) . .
N3' Mn2' O11' 104.36(9) . .
N6' Mn2' O11' 97.40(9) . .
O1' Mn2' O11' 82.02(7) . .
O4' Mn2' O11' 159.22(8) . .
O12' Mn2' Mn5' 37.24(6) . .
N3' Mn2' Mn5' 138.27(8) . .
N6' Mn2' Mn5' 125.75(8) . .
O1' Mn2' Mn5' 49.55(6) . .
O4' Mn2' Mn5' 75.43(6) . .
O11' Mn2' Mn5' 83.96(5) . .
O12' Mn2' Mn3' 36.26(6) . .
N3' Mn2' Mn3' 141.49(8) . .
N6' Mn2' Mn3' 91.00(8) . .
O1' Mn2' Mn3' 85.72(6) . .
O4' Mn2' Mn3' 124.87(6) . .
O11' Mn2' Mn3' 37.17(5) . .
Mn5' Mn2' Mn3' 58.711(17) . .
O11' Mn3' O12' 86.98(8) . .
O11' Mn3' O7' 172.38(9) . .
O12' Mn3' O7' 94.65(8) . .
O11' Mn3' O13' 81.26(9) . .
O12' Mn3' O13' 165.21(9) . .
O7' Mn3' O13' 95.88(9) . .
O11' Mn3' O8' 98.99(8) . .
O12' Mn3' O8' 100.88(8) . .
O7' Mn3' O8' 88.03(9) . .
O13' Mn3' O8' 89.85(8) . .
O11' Mn3' O2' 87.15(8) . .
O12' Mn3' O2' 77.01(8) . .
O7' Mn3' O2' 85.96(8) . .
O13' Mn3' O2' 93.40(8) . .
O8' Mn3' O2' 173.44(8) . .
O11' Mn3' Mn4' 40.84(6) . .
O12' Mn3' Mn4' 126.98(6) . .
O7' Mn3' Mn4' 138.35(6) . .
O13' Mn3' Mn4' 43.71(7) . .
O8' Mn3' Mn4' 83.23(6) . .
O2' Mn3' Mn4' 103.04(5) . .
O11' Mn3' Mn5' 94.70(6) . .
O12' Mn3' Mn5' 37.79(6) . .
O7' Mn3' Mn5' 82.19(6) . .
O13' Mn3' Mn5' 134.14(6) . .
O8' Mn3' Mn5' 135.55(6) . .
O2' Mn3' Mn5' 40.77(5) . .
Mn4' Mn3' Mn5' 130.33(2) . .
O11' Mn3' Mn2' 51.04(6) . .
O12' Mn3' Mn2' 36.48(6) . .
O7' Mn3' Mn2' 131.11(6) . .
O13' Mn3' Mn2' 132.26(7) . .
O8' Mn3' Mn2' 98.49(6) . .
O2' Mn3' Mn2' 83.53(5) . .
Mn4' Mn3' Mn2' 90.50(2) . .
Mn5' Mn3' Mn2' 59.535(18) . .
O11' Mn3' Mn1' 41.66(6) . .
O12' Mn3' Mn1' 84.89(6) . .
O7' Mn3' Mn1' 131.01(6) . .
O13' Mn3' Mn1' 80.37(6) . .
O8' Mn3' Mn1' 140.29(6) . .
O2' Mn3' Mn1' 46.09(5) . .
Mn4' Mn3' Mn1' 63.173(17) . .
Mn5' Mn3' Mn1' 67.90(2) . .
Mn2' Mn3' Mn1' 63.468(18) . .
O3' Mn4' O11' 173.40(8) 2_556 .
O3' Mn4' O10' 83.70(8) 2_556 2_556
O11' Mn4' O10' 94.31(8) . 2_556
O3' Mn4' O13' 100.23(9) 2_556 .
O11' Mn4' O13' 80.76(9) . .
O10' Mn4' O13' 170.20(8) 2_556 .
O3' Mn4' O9' 92.83(8) 2_556 .
O11' Mn4' O9' 93.69(8) . .
O10' Mn4' O9' 98.63(8) 2_556 .
O13' Mn4' O9' 90.18(8) . .
O3' Mn4' O10' 86.82(7) 2_556 .
O11' Mn4' O10' 86.62(7) . .
O10' Mn4' O10' 78.94(8) 2_556 .
O13' Mn4' O10' 92.26(8) . .
O9' Mn4' O10' 177.56(8) . .
O3' Mn4' Mn3' 142.99(7) 2_556 .
O11' Mn4' Mn3' 39.87(6) . .
O10' Mn4' Mn3' 133.16(6) 2_556 .
O13' Mn4' Mn3' 44.16(6) . .
O9' Mn4' Mn3' 79.94(6) . .
O10' Mn4' Mn3' 101.77(5) . .
O3' Mn4' Mn1' 131.10(6) 2_556 .
O11' Mn4' Mn1' 42.44(6) . .
O10' Mn4' Mn1' 89.53(6) 2_556 .
O13' Mn4' Mn1' 81.11(6) . .
O9' Mn4' Mn1' 136.03(5) . .
O10' Mn4' Mn1' 44.48(5) . .
Mn3' Mn4' Mn1' 63.890(16) . .
O12' Mn5' O2' 86.28(8) . .
O12' Mn5' O5' 93.37(8) . .
O2' Mn5' O5' 171.67(9) . .
O12' Mn5' N9' 177.08(10) . .
O2' Mn5' N9' 91.42(9) . .
O5' Mn5' N9' 88.65(9) . .
O12' Mn5' O6' 87.71(9) . .
O2' Mn5' O6' 87.80(8) . .
O5' Mn5' O6' 100.51(8) . .
N9' Mn5' O6' 94.0(1) . .
O12' Mn5' O1' 76.29(8) . .
O2' Mn5' O1' 79.09(8) . .
O5' Mn5' O1' 92.73(8) . .
N9' Mn5' O1' 101.52(10) . .
O6' Mn5' O1' 159.82(7) . .
O12' Mn5' Mn3' 38.29(6) . .
O2' Mn5' Mn3' 49.79(6) . .
O5' Mn5' Mn3' 131.25(6) . .
N9' Mn5' Mn3' 139.93(7) . .
O6' Mn5' Mn3' 77.16(6) . .
O1' Mn5' Mn3' 82.66(5) . .
O12' Mn5' Mn2' 37.97(6) . .
O2' Mn5' Mn2' 91.08(6) . .
O5' Mn5' Mn2' 83.60(6) . .
N9' Mn5' Mn2' 140.44(8) . .
O6' Mn5' Mn2' 125.54(6) . .
O1' Mn5' Mn2' 40.64(5) . .
Mn3' Mn5' Mn2' 61.754(16) . .
C1' O1' Mn2' 126.31(17) . .
C1' O1' Mn1' 113.86(16) . .
Mn2' O1' Mn1' 103.62(8) . .
C1' O1' Mn5' 118.46(17) . .
Mn2' O1' Mn5' 89.81(8) . .
Mn1' O1' Mn5' 99.70(8) . .
C3' O2' Mn5' 122.57(17) . .
C3' O2' Mn3' 123.95(17) . .
Mn5' O2' Mn3' 89.45(7) . .
C3' O2' Mn1' 116.41(17) . .
Mn5' O2' Mn1' 108.45(9) . .
Mn3' O2' Mn1' 88.89(7) . .
C5' O3' Mn4' 128.25(17) . 2_556
C5' O3' Mn1' 113.27(17) . .
Mn4' O3' Mn1' 105.10(9) 2_556 .
C10' O4' Mn2' 127.28(19) . .
C10' O5' Mn5' 127.50(19) . .
C13' O6' Mn5' 124.62(19) . .
C13' O7' Mn3' 128.58(19) . .
C16' O8' Mn3' 124.77(19) . .
C16' O9' Mn4' 126.57(19) . .
C19' O10' Mn4' 119.25(16) . 2_556
C19' O10' Mn1' 117.36(15) . .
Mn4' O10' Mn1' 100.67(8) 2_556 .
C19' O10' Mn4' 123.11(16) . .
Mn4' O10' Mn4' 101.07(8) 2_556 .
Mn1' O10' Mn4' 89.63(7) . .
Mn3' O11' Mn4' 99.29(9) . .
Mn3' O11' Mn1' 104.34(9) . .
Mn4' O11' Mn1' 102.15(8) . .
Mn3' O11' Mn2' 91.79(7) . .
Mn4' O11' Mn2' 159.14(10) . .
Mn1' O11' Mn2' 92.03(7) . .
Mn5' O12' Mn3' 103.91(9) . .
Mn5' O12' Mn2' 104.79(9) . .
Mn3' O12' Mn2' 107.27(9) . .
Mn4' O13' Mn3' 92.13(9) . .
Mn4' O13' H13' 133.9 . .
Mn3' O13' H13' 133.9 . .
C8' N1' C4A 142.3(4) . .
C8' N1' C4' 114.8(5) . .
C4A N1' C4' 39.0(3) . .
C8' N1' C9A 69.6(4) . .
C4A N1' C9A 111.2(3) . .
C4' N1' C9A 138.7(4) . .
C8' N1' C9' 111.9(5) . .
C4A N1' C9' 71.3(4) . .
C4' N1' C9' 108.4(5) . .
C9A N1' C9' 43.7(4) . .
C8' N1' C8A 44.3(4) . .
C4A N1' C8A 110.8(3) . .
C4' N1' C8A 73.7(4) . .
C9A N1' C8A 111.2(3) . .
C9' N1' C8A 144.7(4) . .
C8' N1' Mn1' 104.7(4) . .
C4A N1' Mn1' 110.0(2) . .
C4' N1' Mn1' 109.5(3) . .
C9A N1' Mn1' 108.5(2) . .
C9' N1' Mn1' 107.2(3) . .
C8A N1' Mn1' 104.9(2) . .
C7' N2' C2' 110.4(2) . .
C7' N2' C6' 111.7(2) . .
C2' N2' C6' 112.6(2) . .
C7' N2' Mn1' 107.66(18) . .
C2' N2' Mn1' 105.92(17) . .
C6' N2' Mn1' 108.32(17) . .
N4' N3' Mn2' 128.0(2) . .
N5' N4' N3' 175.9(3) . .
N7' N6' Mn2' 131.7(2) . .
N8' N7' N6' 175.3(3) . .
N10' N9' Mn5' 124.2(2) . .
N11' N10' N9' 176.4(3) . .
O1' C1' C2' 108.8(2) . .
O1' C1' H1'A 109.9 . .
C2' C1' H1'A 109.9 . .
O1' C1' H1'B 109.9 . .
C2' C1' H1'B 109.9 . .
H1'A C1' H1'B 108.3 . .
N2' C2' C1' 112.8(2) . .
N2' C2' H2'A 109.0 . .
C1' C2' H2'A 109.0 . .
N2' C2' H2'B 109.0 . .
C1' C2' H2'B 109.0 . .
H2'A C2' H2'B 107.8 . .
O2' C3' C4' 110.8(4) . .
O2' C3' C4A 111.2(3) . .
C4' C3' C4A 38.9(3) . .
O2' C3' H3'A 109.5 . .
C4' C3' H3'A 109.5 . .
C4A C3' H3'A 73.4 . .
O2' C3' H3'B 109.5 . .
C4' C3' H3'B 109.5 . .
C4A C3' H3'B 135.9 . .
H3'A C3' H3'B 108.1 . .
O2' C3' H3'C 109.4 . .
C4' C3' H3'C 136.4 . .
C4A C3' H3'C 109.4 . .
H3'A C3' H3'C 39.3 . .
H3'B C3' H3'C 71.5 . .
O2' C3' H3'D 109.4 . .
C4' C3' H3'D 73.7 . .
C4A C3' H3'D 109.5 . .
H3'A C3' H3'D 136.4 . .
H3'B C3' H3'D 39.1 . .
H3'C C3' H3'D 108.0 . .
C3' C4' N1' 116.3(6) . .
C3' C4' H3'D 39.3 . .
N1' C4' H3'D 145.0 . .
C3' C4' H4'A 108.2 . .
N1' C4' H4'A 108.2 . .
H3'D C4' H4'A 104.6 . .
C3' C4' H4'B 108.2 . .
N1' C4' H4'B 108.2 . .
H3'D C4' H4'B 72.4 . .
H4'A C4' H4'B 107.4 . .
N1' C4A C3' 113.9(3) . .
N1' C4A H4AA 108.8 . .
C3' C4A H4AA 108.8 . .
N1' C4A H4AB 108.8 . .
C3' C4A H4AB 108.8 . .
H4AA C4A H4AB 107.7 . .
O3' C5' C6' 110.8(2) . .
O3' C5' H5'A 109.5 . .
C6' C5' H5'A 109.5 . .
O3' C5' H5'B 109.5 . .
C6' C5' H5'B 109.5 . .
H5'A C5' H5'B 108.1 . .
N2' C6' C5' 113.4(2) . .
N2' C6' H6'A 108.9 . .
C5' C6' H6'A 108.9 . .
N2' C6' H6'B 108.9 . .
C5' C6' H6'B 108.9 . .
H6'A C6' H6'B 107.7 . .
C8A C7' N2' 115.7(3) . .
C8A C7' C8' 43.6(4) . .
N2' C7' C8' 114.9(4) . .
C8A C7' H7C 108.0 . .
N2' C7' H7C 108.4 . .
C8' C7' H7C 67.3 . .
C8A C7' H7D 109.0 . .
N2' C7' H7D 108.6 . .
C8' C7' H7D 135.7 . .
H7C C7' H7D 106.9 . .
C8A C7' H19G 107.8 . .
N2' C7' H19G 108.5 . .
C8' C7' H19G 67.1 . .
H7C C7' H19G 0.2 . .
H7D C7' H19G 107.0 . .
C8A C7' H19H 109.0 . .
N2' C7' H19H 109.0 . .
C8' C7' H19H 135.4 . .
H7C C7' H19H 106.5 . .
H7D C7' H19H 0.5 . .
H19G C7' H19H 106.5 . .
C8A C7' H7'A 67.4 . .
N2' C7' H7'A 108.5 . .
C8' C7' H7'A 108.5 . .
H7C C7' H7'A 140.4 . .
H7D C7' H7'A 46.9 . .
H19G C7' H7'A 140.3 . .
H19H C7' H7'A 47.2 . .
C8A C7' H7'B 134.8 . .
N2' C7' H7'B 108.5 . .
C8' C7' H7'B 108.5 . .
H7C C7' H7'B 46.2 . .
H7D C7' H7'B 63.0 . .
H19G C7' H7'B 46.3 . .
H19H C7' H7'B 62.6 . .
H7'A C7' H7'B 107.5 . .
C8A C7' H7'C 107.8 . .
N2' C7' H7'C 108.3 . .
C8' C7' H7'C 67.0 . .
H7C C7' H7'C 0.3 . .
H7D C7' H7'C 107.2 . .
H19G C7' H7'C 0.3 . .
H19H C7' H7'C 106.7 . .
H7'A C7' H7'C 140.6 . .
H7'B C7' H7'C 46.5 . .
C8A C7' H7'D 108.7 . .
N2' C7' H7'D 108.5 . .
C8' C7' H7'D 135.7 . .
H7C C7' H7'D 107.3 . .
H7D C7' H7'D 0.4 . .
H19G C7' H7'D 107.4 . .
H19H C7' H7'D 0.9 . .
H7'A C7' H7'D 46.5 . .
H7'B C7' H7'D 63.4 . .
H7'C C7' H7'D 107.6 . .
C8A C7' H19C 108.1 . .
N2' C7' H19C 108.4 . .
C8' C7' H19C 67.5 . .
H7C C7' H19C 0.3 . .
H7D C7' H19C 106.6 . .
H19G C7' H19C 0.4 . .
H19H C7' H19C 106.2 . .
H7'A C7' H19C 140.3 . .
H7'B C7' H19C 45.9 . .
H7'C C7' H19C 0.6 . .
H7'D C7' H19C 107.1 . .
C8A C7' H19D 109.1 . .
N2' C7' H19D 108.7 . .
C8' C7' H19D 135.7 . .
H7C C7' H19D 106.7 . .
H7D C7' H19D 0.2 . .
H19G C7' H19D 106.8 . .
H19H C7' H19D 0.4 . .
H7'A C7' H19D 47.1 . .
H7'B C7' H19D 62.8 . .
H7'C C7' H19D 107.0 . .
H7'D C7' H19D 0.6 . .
H19C C7' H19D 106.4 . .
N1' C8' C7' 114.9(5) . .
N1' C8' H7C 144.5 . .
C7' C8' H7C 38.8 . .
N1' C8' H19G 144.7 . .
C7' C8' H19G 39.1 . .
H7C C8' H19G 0.3 . .
N1' C8' H7'C 144.3 . .
C7' C8' H7'C 38.6 . .
H7C C8' H7'C 0.2 . .
H19G C8' H7'C 0.6 . .
N1' C8' H8'A 108.5 . .
C7' C8' H8'A 108.5 . .
H7C C8' H8'A 73.7 . .
H19G C8' H8'A 73.4 . .
H7'C C8' H8'A 73.8 . .
N1' C8' H8'B 108.5 . .
C7' C8' H8'B 108.5 . .
H7C C8' H8'B 104.1 . .
H19G C8' H8'B 103.9 . .
H7'C C8' H8'B 104.2 . .
H8'A C8' H8'B 107.5 . .
N1' C8' H19C 144.6 . .
C7' C8' H19C 38.8 . .
H7C C8' H19C 0.1 . .
H19G C8' H19C 0.3 . .
H7'C C8' H19C 0.3 . .
H8'A C8' H19C 73.7 . .
H8'B C8' H19C 104.0 . .
C19' C9' N1' 114.4(6) . .
C19' C9' H9'A 108.7 . .
N1' C9' H9'A 108.7 . .
C19' C9' H9'B 108.7 . .
N1' C9' H9'B 108.7 . .
H9'A C9' H9'B 107.6 . .
C7' C8A N1' 113.9(4) . .
C7' C8A H8AA 108.8 . .
N1' C8A H8AA 108.8 . .
C7' C8A H8AB 108.8 . .
N1' C8A H8AB 108.8 . .
H8AA C8A H8AB 107.7 . .
N1' C9A C19' 110.2(3) . .
N1' C9A H9AA 109.6 . .
C19' C9A H9AA 109.6 . .
N1' C9A H9AB 109.6 . .
C19' C9A H9AB 109.6 . .
H9AA C9A H9AB 108.1 . .
O4' C10' O5' 125.5(3) . .
O4' C10' C11' 119.5(3) . .
O5' C10' C11' 115.0(3) . .
C10' C11' C12' 110.1(3) . .
C10' C11' H11C 109.6 . .
C12' C11' H11C 109.6 . .
C10' C11' H11D 109.6 . .
C12' C11' H11D 109.6 . .
H11C C11' H11D 108.2 . .
C11' C12' H12D 109.5 . .
C11' C12' H12E 109.5 . .
H12D C12' H12E 109.5 . .
C11' C12' H12F 109.5 . .
H12D C12' H12F 109.5 . .
H12E C12' H12F 109.5 . .
O6' C13' O7' 125.7(3) . .
O6' C13' C14' 119.1(3) . .
O7' C13' C14' 115.2(3) . .
C15' C14' C13' 113.3(3) . .
C15' C14' H14C 108.9 . .
C13' C14' H14C 108.9 . .
C15' C14' H14D 108.9 . .
C13' C14' H14D 108.9 . .
H14C C14' H14D 107.7 . .
C14' C15' H15D 109.5 . .
C14' C15' H15E 109.5 . .
H15D C15' H15E 109.5 . .
C14' C15' H15F 109.5 . .
H15D C15' H15F 109.5 . .
H15E C15' H15F 109.5 . .
O9' C16' O8' 125.1(3) . .
O9' C16' C17' 118.9(3) . .
O8' C16' C17' 116.0(3) . .
C18' C17' C16' 116.1(3) . .
C18' C17' H17C 108.3 . .
C16' C17' H17C 108.3 . .
C18' C17' H17D 108.3 . .
C16' C17' H17D 108.3 . .
H17C C17' H17D 107.4 . .
C17' C18' H18D 109.5 . .
C17' C18' H18E 109.5 . .
H18D C18' H18E 109.5 . .
C17' C18' H18F 109.5 . .
H18D C18' H18F 109.5 . .
H18E C18' H18F 109.5 . .
O10' C19' C9' 111.3(4) . .
O10' C19' C9A 108.9(3) . .
C9' C19' C9A 43.5(4) . .
O10' C19' H19A 109.4 . .
C9' C19' H19A 109.4 . .
C9A C19' H19A 69.8 . .
O10' C19' H19B 109.4 . .
C9' C19' H19B 109.4 . .
C9A C19' H19B 139.8 . .
H19A C19' H19B 108.0 . .
C20 N12 C26 112.1(3) . .
C20 N12 C22 109.6(3) . .
C26 N12 C22 108.6(3) . .
C20 N12 C24 107.1(3) . .
C26 N12 C24 108.5(3) . .
C22 N12 C24 111.0(3) . .
N12 C20 C21 113.3(4) . .
N12 C20 H20A 108.9 . .
C21 C20 H20A 108.9 . .
N12 C20 H20B 108.9 . .
C21 C20 H20B 108.9 . .
H20A C20 H20B 107.7 . .
C20 C21 H21A 109.5 . .
C20 C21 H21B 109.5 . .
H21A C21 H21B 109.5 . .
C20 C21 H21C 109.5 . .
H21A C21 H21C 109.5 . .
H21B C21 H21C 109.5 . .
C23 C22 N12 114.8(3) . .
C23 C22 H22A 108.6 . .
N12 C22 H22A 108.6 . .
C23 C22 H22B 108.6 . .
N12 C22 H22B 108.6 . .
H22A C22 H22B 107.5 . .
C22 C23 H23A 109.5 . .
C22 C23 H23B 109.5 . .
H23A C23 H23B 109.5 . .
C22 C23 H23C 109.5 . .
H23A C23 H23C 109.5 . .
H23B C23 H23C 109.5 . .
C25 C24 N12 116.6(4) . .
C25 C24 H24A 108.1 . .
N12 C24 H24A 108.1 . .
C25 C24 H24B 108.1 . .
N12 C24 H24B 108.1 . .
H24A C24 H24B 107.3 . .
C24 C25 H25A 109.5 . .
C24 C25 H25B 109.5 . .
H25A C25 H25B 109.5 . .
C24 C25 H25C 109.5 . .
H25A C25 H25C 109.5 . .
H25B C25 H25C 109.5 . .
C27 C26 N12 115.2(3) . .
C27 C26 H26A 108.5 . .
N12 C26 H26A 108.5 . .
C27 C26 H26B 108.5 . .
N12 C26 H26B 108.5 . .
H26A C26 H26B 107.5 . .
C26 C27 H27A 109.5 . .
C26 C27 H27B 109.5 . .
H27A C27 H27B 109.5 . .
C26 C27 H27C 109.5 . .
H27A C27 H27C 109.5 . .
H27B C27 H27C 109.5 . .
C20' N12' C24' 106.7(3) . .
C20' N12' C22' 111.3(3) . .
C24' N12' C22' 111.3(3) . .
C20' N12' C26' 111.3(3) . .
C24' N12' C26' 111.5(3) . .
C22' N12' C26' 104.7(2) . .
N12' C20' C21' 114.8(3) . .
N12' C20' H20C 108.6 . .
C21' C20' H20C 108.6 . .
N12' C20' H20D 108.6 . .
C21' C20' H20D 108.6 . .
H20C C20' H20D 107.6 . .
C20' C21' H21D 109.5 . .
C20' C21' H21E 109.5 . .
H21D C21' H21E 109.5 . .
C20' C21' H21F 109.5 . .
H21D C21' H21F 109.5 . .
H21E C21' H21F 109.5 . .
C23' C22' N12' 114.6(3) . .
C23' C22' H22C 108.6 . .
N12' C22' H22C 108.6 . .
C23' C22' H22D 108.6 . .
N12' C22' H22D 108.6 . .
H22C C22' H22D 107.6 . .
C22' C23' H23D 109.5 . .
C22' C23' H23E 109.5 . .
H23D C23' H23E 109.5 . .
C22' C23' H23F 109.5 . .
H23D C23' H23F 109.5 . .
H23E C23' H23F 109.5 . .
C25' C24' N12' 114.9(3) . .
C25' C24' H24C 108.5 . .
N12' C24' H24C 108.5 . .
C25' C24' H24D 108.5 . .
N12' C24' H24D 108.5 . .
H24C C24' H24D 107.5 . .
C24' C25' H25D 109.5 . .
C24' C25' H25E 109.5 . .
H25D C25' H25E 109.5 . .
C24' C25' H25F 109.5 . .
H25D C25' H25F 109.5 . .
H25E C25' H25F 109.5 . .
C27' C26' N12' 115.6(3) . .
C27' C26' H26C 108.4 . .
N12' C26' H26C 108.4 . .
C27' C26' H26D 108.4 . .
N12' C26' H26D 108.4 . .
H26C C26' H26D 107.4 . .
C26' C27' H27D 109.5 . .
C26' C27' H27E 109.5 . .
H27D C27' H27E 109.5 . .
C26' C27' H27F 109.5 . .
H27D C27' H27F 109.5 . .
H27E C27' H27F 109.5 . .
N13 C28 C29 179.2(6) . .
C28 C29 H29A 109.5 . .
C28 C29 H29B 109.5 . .
H29A C29 H29B 109.5 . .
C28 C29 H29C 109.5 . .
H29A C29 H29C 109.5 . .
H29B C29 H29C 109.5 . .
N14 C30 C31 177.4(12) . .
C30 C31 H31A 109.5 . .
C30 C31 H31B 109.5 . .
H31A C31 H31B 109.5 . .
C30 C31 H31C 109.5 . .
H31A C31 H31C 109.5 . .
H31B C31 H31C 109.5 . .
N14' C30' C31' 174.7(12) . .

loop_
_geom_bond_atom_site_label_1
_geom_bond_atom_site_label_2
_geom_bond_distance
_geom_bond_site_symmetry_2
Mn1 O3 2.190(2) .
Mn1 O11 2.213(2) .
Mn1 O1 2.2374(19) .
Mn1 O10 2.2514(19) .
Mn1 N1 2.300(2) .
Mn1 O2 2.350(2) .
Mn1 N2 2.354(3) .
Mn1 Mn4 3.2256(8) 2_457
Mn2 O12 1.923(2) .
Mn2 N6 1.974(3) .
Mn2 N3 1.976(3) .
Mn2 O1 1.9775(19) .
Mn2 O4 2.186(2) .
Mn2 O11 2.3556(19) .
Mn2 Mn5 3.0137(9) .
Mn2 Mn3 3.0792(8) .
Mn3 O11 1.872(2) .
Mn3 O12 1.907(2) .
Mn3 O7 1.978(2) .
Mn3 O13 1.995(2) .
Mn3 O8 2.141(2) .
Mn3 O2 2.296(2) .
Mn3 Mn4 2.8612(7) .
Mn3 Mn5 2.9866(7) .
Mn4 O3 1.8863(19) 2_457
Mn4 O11 1.8918(19) .
Mn4 O10 1.956(2) 2_457
Mn4 O13 1.993(2) .
Mn4 O9 2.209(2) .
Mn4 O10 2.315(2) .
Mn4 Mn1 3.2257(8) 2_457
Mn5 O12 1.897(2) .
Mn5 O5 1.951(2) .
Mn5 O2 1.9578(19) .
Mn5 N9 1.985(3) .
Mn5 O6 2.177(2) .
Mn5 O1 2.297(2) .
O1 C1 1.430(3) .
O2 C3 1.430(3) .
O3 C5 1.417(3) .
O3 Mn4 1.8861(19) 2_457
O4 C10 1.247(4) .
O5 C10 1.291(4) .
O6 C13 1.246(4) .
O7 C13 1.288(4) .
O8 C16 1.258(4) .
O9 C16 1.263(4) .
O10 C19 1.431(3) .
O10 Mn4 1.956(2) 2_457
O13 H13 0.9500 .
N16 N17 1.24(3) .
N1 C8B 1.358(12) .
N1 C4 1.431(5) .
N1 C9 1.509(4) .
N1 C8 1.512(4) .
N1 C9B 1.528(11) .
N1 C4B 1.565(12) .
N2 C6 1.482(4) .
N2 C2 1.488(4) .
N2 C7 1.489(4) .
N3 N4 1.210(4) .
N4 N5 1.150(4) .
N6 N7 1.196(3) .
N7 N8 1.155(4) .
N9 N10 1.171(4) .
N10 N11 1.140(5) .
C1 C2 1.529(4) .
C1 H1A 0.9900 .
C1 H1B 0.9900 .
C2 H2A 0.9900 .
C2 H2B 0.9900 .
C3 C4B 1.350(11) .
C3 C4 1.534(5) .
C3 H3A 0.9900 .
C3 H3B 0.9900 .
C3 H3C 0.9899 .
C3 H3D 0.9900 .
C4 H4A 0.9900 .
C4 H4B 0.9900 .
C4B H4B1 0.9900 .
C4B H4B2 0.9900 .
C5 C6 1.527(4) .
C5 H5A 0.9900 .
C5 H5B 0.9900 .
C6 H6A 0.9900 .
C6 H6B 0.9900 .
C7 C8 1.448(5) .
C7 C8B 1.567(12) .
C7 H7A 0.9900 .
C7 H7B 0.9900 .
C8 H8A 0.9900 .
C8 H8B 0.9900 .
C9 C19 1.533(5) .
C9 H9A 0.9900 .
C9 H9B 0.9900 .
C8B H8B1 0.9900 .
C8B H8B2 0.9900 .
C9B C19 1.525(12) .
C9B H9B1 0.9900 .
C9B H9B2 0.9900 .
C10 C11 1.516(4) .
C11 C12 1.520(5) .
C11 H11A 0.9900 .
C11 H11B 0.9900 .
C12 H12A 0.9800 .
C12 H12B 0.9800 .
C12 H12C 0.9800 .
C13 C14 1.516(4) .
C14 C15 1.543(5) .
C14 H14A 0.9900 .
C14 H14B 0.9900 .
C15 H15A 0.9800 .
C15 H15B 0.9800 .
C15 H15C 0.9800 .
C16 C17 1.531(5) .
C17 C18 1.459(5) .
C17 H17A 0.9900 .
C17 H17B 0.9900 .
C18 H18A 0.9800 .
C18 H18B 0.9800 .
C18 H18C 0.9800 .
C19 H19E 0.9900 .
C19 H19F 0.9900 .
Mn1' O3' 2.191(2) .
Mn1' O11' 2.2213(19) .
Mn1' O10' 2.2544(19) .
Mn1' O1' 2.2620(19) .
Mn1' N1' 2.321(2) .
Mn1' O2' 2.333(2) .
Mn1' N2' 2.337(2) .
Mn1' Mn4' 3.2176(8) .
Mn1' Mn3' 3.2378(8) .
Mn2' O12' 1.925(2) .
Mn2' N3' 1.960(3) .
Mn2' N6' 1.966(3) .
Mn2' O1' 1.970(2) .
Mn2' O4' 2.217(2) .
Mn2' O11' 2.4054(19) .
Mn2' Mn5' 3.0251(9) .
Mn2' Mn3' 3.0917(7) .
Mn3' O11' 1.869(2) .
Mn3' O12' 1.9147(19) .
Mn3' O7' 1.972(2) .
Mn3' O13' 2.006(2) .
Mn3' O8' 2.145(2) .
Mn3' O2' 2.291(2) .
Mn3' Mn4' 2.8773(7) .
Mn3' Mn5' 2.9992(8) .
Mn4' O3' 1.8864(19) 2_556
Mn4' O11' 1.9067(19) .
Mn4' O10' 1.950(2) 2_556
Mn4' O13' 1.990(2) .
Mn4' O9' 2.197(2) .
Mn4' O10' 2.3106(19) .
Mn5' O12' 1.894(2) .
Mn5' O2' 1.9585(19) .
Mn5' O5' 1.961(2) .
Mn5' N9' 1.986(3) .
Mn5' O6' 2.186(2) .
Mn5' O1' 2.302(2) .
O1' C1' 1.432(3) .
O2' C3' 1.429(3) .
O3' C5' 1.417(3) .
O3' Mn4' 1.8865(19) 2_556
O4' C10' 1.244(4) .
O5' C10' 1.300(4) .
O6' C13' 1.253(3) .
O7' C13' 1.286(4) .
O8' C16' 1.272(4) .
O9' C16' 1.259(3) .
O10' C19' 1.436(3) .
O10' Mn4' 1.950(2) 2_556
O13' H13' 0.9500 .
N16' N17' 1.108(19) .
N1' C8' 1.426(8) .
N1' C4A 1.455(5) .
N1' C4' 1.487(8) .
N1' C9A 1.490(5) .
N1' C9' 1.507(8) .
N1' C8A 1.514(5) .
N2' C7' 1.478(4) .
N2' C2' 1.480(4) .
N2' C6' 1.493(4) .
N3' N4' 1.211(4) .
N4' N5' 1.149(4) .
N6' N7' 1.197(4) .
N7' N8' 1.157(4) .
N9' N10' 1.206(3) .
N10' N11' 1.153(4) .
C1' C2' 1.525(4) .
C1' H1'A 0.9900 .
C1' H1'B 0.9900 .
C2' H2'A 0.9900 .
C2' H2'B 0.9900 .
C3' C4' 1.438(8) .
C3' C4A 1.510(5) .
C3' H3'A 0.9900 .
C3' H3'B 0.9900 .
C3' H3'C 0.9900 .
C3' H3'D 0.9900 .
C4' H3'D 1.4992 .
C4' H4'A 0.9900 .
C4' H4'B 0.9900 .
C4A H4AA 0.9900 .
C4A H4AB 0.9900 .
C5' C6' 1.522(4) .
C5' H5'A 0.9900 .
C5' H5'B 0.9900 .
C6' H6'A 0.9900 .
C6' H6'B 0.9900 .
C7' C8A 1.458(6) .
C7' C8' 1.529(8) .
C7' H7C 0.9961 .
C7' H7D 0.9930 .
C7' H19G 1.0042 .
C7' H19H 0.9895 .
C7' H7'A 0.9900 .
C7' H7'B 0.9900 .
C7' H7'C 0.9900 .
C7' H7'D 0.9900 .
C7' H19C 0.9983 .
C7' H19D 0.9966 .
C8' H7C 1.4676 .
C8' H19G 1.4664 .
C8' H7'C 1.4617 .
C8' H8'A 0.9900 .
C8' H8'B 0.9900 .
C8' H19C 1.4718 .
C9' C19' 1.457(9) .
C9' H9'A 0.9900 .
C9' H9'B 0.9900 .
C8A H8AA 0.9900 .
C8A H8AB 0.9900 .
C9A C19' 1.546(5) .
C9A H9AA 0.9900 .
C9A H9AB 0.9900 .
C10' C11' 1.520(4) .
C11' C12' 1.535(5) .
C11' H11C 0.9900 .
C11' H11D 0.9900 .
C12' H12D 0.9800 .
C12' H12E 0.9800 .
C12' H12F 0.9800 .
C13' C14' 1.514(4) .
C14' C15' 1.496(5) .
C14' H14C 0.9900 .
C14' H14D 0.9900 .
C15' H15D 0.9800 .
C15' H15E 0.9800 .
C15' H15F 0.9800 .
C16' C17' 1.515(4) .
C17' C18' 1.493(5) .
C17' H17C 0.9900 .
C17' H17D 0.9900 .
C18' H18D 0.9800 .
C18' H18E 0.9800 .
C18' H18F 0.9800 .
C19' H19A 0.9900 .
C19' H19B 0.9900 .
N12 C20 1.490(5) .
N12 C26 1.518(4) .
N12 C22 1.520(5) .
N12 C24 1.527(5) .
C20 C21 1.512(7) .
C20 H20A 0.9900 .
C20 H20B 0.9900 .
C21 H21A 0.9800 .
C21 H21B 0.9800 .
C21 H21C 0.9800 .
C22 C23 1.502(5) .
C22 H22A 0.9900 .
C22 H22B 0.9900 .
C23 H23A 0.9800 .
C23 H23B 0.9800 .
C23 H23C 0.9800 .
C24 C25 1.518(6) .
C24 H24A 0.9900 .
C24 H24B 0.9900 .
C25 H25A 0.9800 .
C25 H25B 0.9800 .
C25 H25C 0.9800 .
C26 C27 1.515(5) .
C26 H26A 0.9900 .
C26 H26B 0.9900 .
C27 H27A 0.9800 .
C27 H27B 0.9800 .
C27 H27C 0.9800 .
N12' C20' 1.507(4) .
N12' C24' 1.518(4) .
N12' C22' 1.524(4) .
N12' C26' 1.535(4) .
C20' C21' 1.519(5) .
C20' H20C 0.9900 .
C20' H20D 0.9900 .
C21' H21D 0.9800 .
C21' H21E 0.9800 .
C21' H21F 0.9800 .
C22' C23' 1.510(5) .
C22' H22C 0.9900 .
C22' H22D 0.9900 .
C23' H23D 0.9800 .
C23' H23E 0.9800 .
C23' H23F 0.9800 .
C24' C25' 1.516(5) .
C24' H24C 0.9900 .
C24' H24D 0.9900 .
C25' H25D 0.9800 .
C25' H25E 0.9800 .
C25' H25F 0.9800 .
C26' C27' 1.510(5) .
C26' H26C 0.9900 .
C26' H26D 0.9900 .
C27' H27D 0.9800 .
C27' H27E 0.9800 .
C27' H27F 0.9800 .
N13 C28 1.140(6) .
C28 C29 1.446(6) .
C29 H29A 0.9800 .
C29 H29B 0.9800 .
C29 H29C 0.9800 .
N14 C30 1.128(10) .
C30 C31 1.41(1) .
C31 H31A 0.9800 .
C31 H31B 0.9800 .
C31 H31C 0.9800 .
N14' C30' 1.137(10) .
C30' C31' 1.416(10) .
C31' H31D 0.9800 .
C31' H31E 0.9800 .
C31' H31F 0.9800 .
